data_4313350
loop_
_publ_author_name
'Aaron P. Holm'
'Marilyn M. Olmstead'
'Susan M. Kauzlarich'

_publ_section_title
;
 The Crystal Structure and Magnetic Properties of a New Ferrimagnetic
 Semiconductor: Ca21Mn4Sb18
;
_journal_name_full 'Inorganic Chemistry'
_journal_page_first 1973
_journal_page_last 1981
_journal_paper_doi 10.1021/ic020530r
_journal_volume 42
_journal_year 2003
_chemical_formula_sum 'Ca21 Mn4 Sb18'
_chemical_formula_weight 3252.94
_chemical_name_common Ca21Mn4Sb18
_chemical_name_systematic
;
  ?
;
_space_group_IT_number 15
_symmetry_cell_setting monoclinic
_symmetry_space_group_name_Hall '-C 2yc'
_symmetry_space_group_name_H-M 'C 1 2/c 1'
_atom_sites_solution_primary direct
_atom_sites_solution_secondary difmap
_audit_creation_method SHELXL-97
_cell_angle_alpha 90.00
_cell_angle_beta 92.999(2)
_cell_angle_gamma 90.00
_cell_formula_units_Z 4
_cell_length_a 17.1001(15)
_cell_length_b 17.0734(15)
_cell_length_c 16.8574(15)
_cell_measurement_reflns_used 7846
_cell_measurement_temperature 90(2)
_cell_measurement_theta_max 31.50
_cell_measurement_theta_min 1.69
_cell_volume 4914.9(8)
_computing_cell_refinement 'Bruker SMART'
_computing_data_collection 'Bruker SMART'
_computing_data_reduction 'Bruker SMART'
_computing_molecular_graphics 'Balls & Sticks ver. 1.35'
_computing_publication_material 'SHELXL-97 (Sheldrick, 1997)'
_computing_structure_refinement 'SHELXL-97 (Sheldrick, 1997)'
_computing_structure_solution 'SHELXS-97 (Sheldrick, 1990)'
_diffrn_ambient_temperature 90(2)
_diffrn_measured_fraction_theta_full 0.959
_diffrn_measured_fraction_theta_max 0.959
_diffrn_measurement_device_type 'Bruker SMART 1000'
_diffrn_measurement_method \w
_diffrn_radiation_monochromator graphite
_diffrn_radiation_source 'normal-focus sealed tube'
_diffrn_radiation_type MoK\a
_diffrn_radiation_wavelength 0.71073
_diffrn_reflns_av_R_equivalents 0.0671
_diffrn_reflns_av_sigmaI/netI 0.0235
_diffrn_reflns_limit_h_max 25
_diffrn_reflns_limit_h_min -25
_diffrn_reflns_limit_k_max 25
_diffrn_reflns_limit_k_min 0
_diffrn_reflns_limit_l_max 24
_diffrn_reflns_limit_l_min 0
_diffrn_reflns_number 47825
_diffrn_reflns_theta_full 31.50
_diffrn_reflns_theta_max 31.50
_diffrn_reflns_theta_min 1.69
_diffrn_standards_decay_% <0.1
_diffrn_standards_number '50 frames remeasured'
_exptl_absorpt_coefficient_mu 12.886
_exptl_absorpt_correction_T_max 0.4657
_exptl_absorpt_correction_T_min 0.3590
_exptl_absorpt_correction_type empirical
_exptl_absorpt_process_details 'SADABS 2.01, (Sheldrick, 2000)'
_exptl_crystal_colour 'dark silver'
_exptl_crystal_density_diffrn 4.396
_exptl_crystal_density_method 'not measured'
_exptl_crystal_description plate
_exptl_crystal_F_000 5752
_exptl_crystal_size_max 0.10
_exptl_crystal_size_mid 0.10
_exptl_crystal_size_min 0.07
_refine_diff_density_max 10.200
_refine_diff_density_min -2.789
_refine_diff_density_rms 0.529
_refine_ls_extinction_method none
_refine_ls_goodness_of_fit_ref 1.194
_refine_ls_matrix_type full
_refine_ls_number_parameters 197
_refine_ls_number_reflns 7846
_refine_ls_number_restraints 0
_refine_ls_restrained_S_all 1.194
_refine_ls_R_factor_all 0.0598
_refine_ls_R_factor_gt 0.0540
_refine_ls_shift/su_max 0.025
_refine_ls_shift/su_mean 0.005
_refine_ls_structure_factor_coef Fsqd
_refine_ls_weighting_details 'calc w=1/[\s^2^(Fo^2^)+(0.0473P)^2^+643.2805P] where P=(Fo^2^+2Fc^2^)/3'
_refine_ls_weighting_scheme calc
_refine_ls_wR_factor_gt 0.1437
_refine_ls_wR_factor_ref 0.1462
_reflns_number_gt 7064
_reflns_number_total 7846
_reflns_threshold_expression >2sigma(I)
_cod_data_source_file ic020530r.cif
_cod_data_source_block ah11a
_cod_original_sg_symbol_H-M 'C 2/c'
_cod_database_code 4313350

loop_
_symmetry_equiv_pos_as_xyz
'x, y, z'
'-x, y, -z+1/2'
'x+1/2, y+1/2, z'
'-x+1/2, y+1/2, -z+1/2'
'-x, -y, -z'
'x, -y, z-1/2'
'-x+1/2, -y+1/2, -z'
'x+1/2, -y+1/2, z-1/2'

loop_
_atom_site_label
_atom_site_type_symbol
_atom_site_fract_x
_atom_site_fract_y
_atom_site_fract_z
_atom_site_U_iso_or_equiv
_atom_site_adp_type
_atom_site_occupancy
_atom_site_symmetry_multiplicity
_atom_site_calc_flag
_atom_site_refinement_flags
_atom_site_disorder_assembly
_atom_site_disorder_group
Sb1 Sb -0.00590(4) -0.44049(4) 0.60471(4) 0.00786(13) Uani 1 1 d . . .
Sb2 Sb 0.12749(4) -0.25700(4) 0.75877(4) 0.00822(13) Uani 1 1 d . . .
Sb3 Sb -0.00500(4) -0.07554(4) 0.60285(4) 0.01002(14) Uani 1 1 d . . .
Sb4 Sb 0.14276(4) 0.07701(4) 0.75221(4) 0.00797(13) Uani 1 1 d . . .
Sb5 Sb -0.00968(4) 0.26279(4) 0.62235(4) 0.00727(13) Uani 1 1 d . . .
Mn1 Mn 0.0000 -0.36022(14) 0.7500 0.0084(4) Uani 1 2 d S . .
Mn2 Mn 0.0000 -0.16181(15) 0.7500 0.0111(4) Uani 1 2 d S . .
Mn3 Mn 0.0000 0.00114(15) 0.7500 0.0116(4) Uani 1 2 d S . .
Mn4 Mn 0.0000 0.16280(15) 0.7500 0.0091(4) Uani 1 2 d S . .
Sb6 Sb 0.32431(4) -0.24924(4) 0.96446(4) 0.00621(13) Uani 1 1 d . . .
Sb7 Sb 0.21196(4) -0.25060(4) 0.57474(4) 0.00655(13) Uani 1 1 d . . .
Sb8 Sb 0.24155(4) -0.00123(4) 0.50003(4) 0.00606(13) Uani 1 1 d . . .
Sb9 Sb 0.67661(4) -0.06652(4) 0.74557(4) 0.00885(14) Uani 1 1 d . . .
Ca1 Ca 0.33149(13) -0.24339(13) 0.75969(13) 0.0102(4) Uani 1 1 d . . .
Ca2 Ca 0.40200(12) -0.08655(12) 0.93513(12) 0.0074(3) Uani 1 1 d . . .
Ca3 Ca 0.00574(13) -0.25865(13) 0.57659(13) 0.0099(4) Uani 1 1 d . . .
Ca4 Ca 0.31780(12) 0.08849(12) 0.84496(12) 0.0077(3) Uani 1 1 d . . .
Ca5 Ca 0.30773(13) 0.11577(14) 0.62236(13) 0.0116(4) Uani 1 1 d . . .
Ca6 Ca 0.17110(12) -0.08947(13) 0.65794(13) 0.0088(4) Uani 1 1 d . . .
Ca7 Ca 0.18766(12) 0.12659(13) 0.38150(13) 0.0089(4) Uani 1 1 d . . .
Ca8 Ca 0.36265(13) -0.11744(13) 0.56771(13) 0.0100(4) Uani 1 1 d . . .
Ca9 Ca 0.13228(13) -0.13297(13) 0.43643(13) 0.0099(4) Uani 1 1 d . . .
Ca10 Ca 0.08798(12) 0.09115(12) 0.57026(13) 0.0081(4) Uani 1 1 d . . .
Ca11 Ca 0.5000 -0.0732(2) 0.7500 0.0111(5) Uani 1 2 d S . .

loop_
_atom_site_aniso_label
_atom_site_aniso_U_11
_atom_site_aniso_U_22
_atom_site_aniso_U_33
_atom_site_aniso_U_23
_atom_site_aniso_U_13
_atom_site_aniso_U_12
Sb1 0.0066(3) 0.0072(3) 0.0096(3) -0.0003(2) -0.0013(2) 0.0015(2)
Sb2 0.0063(3) 0.0080(3) 0.0101(3) -0.0003(2) -0.0027(2) -0.0002(2)
Sb3 0.0068(3) 0.0074(3) 0.0155(3) -0.0022(2) -0.0028(2) -0.0009(2)
Sb4 0.0065(3) 0.0085(3) 0.0087(3) -0.0007(2) -0.0023(2) -0.0010(2)
Sb5 0.0055(3) 0.0082(3) 0.0079(3) 0.0004(2) -0.0019(2) -0.0001(2)
Mn1 0.0064(9) 0.0099(10) 0.0087(10) 0.000 -0.0007(7) 0.000
Mn2 0.0082(10) 0.0124(11) 0.0126(10) 0.000 -0.0010(8) 0.000
Mn3 0.0093(10) 0.0112(11) 0.0143(11) 0.000 -0.0002(8) 0.000
Mn4 0.0044(9) 0.0146(11) 0.0080(10) 0.000 -0.0010(7) 0.000
Sb6 0.0052(3) 0.0042(3) 0.0091(3) 0.0001(2) -0.0015(2) 0.0001(2)
Sb7 0.0069(3) 0.0037(3) 0.0088(3) 0.0000(2) -0.0020(2) 0.0002(2)
Sb8 0.0061(3) 0.0036(3) 0.0082(3) 0.0001(2) -0.0015(2) 0.0004(2)
Sb9 0.0102(3) 0.0076(3) 0.0087(3) 0.0010(2) -0.0002(2) -0.0002(2)
Ca1 0.0095(9) 0.0082(9) 0.0127(9) 0.0007(7) 0.0005(7) 0.0014(7)
Ca2 0.0067(8) 0.0056(8) 0.0096(8) 0.0001(6) -0.0019(6) -0.0002(6)
Ca3 0.0103(9) 0.0084(9) 0.0110(9) 0.0017(7) 0.0003(7) 0.0010(7)
Ca4 0.0074(8) 0.0061(8) 0.0093(8) -0.0010(6) -0.0019(7) 0.0010(6)
Ca5 0.0087(9) 0.0144(10) 0.0115(9) -0.0049(7) -0.0014(7) -0.0004(7)
Ca6 0.0074(9) 0.0080(9) 0.0105(9) -0.0009(7) -0.0027(7) 0.0005(7)
Ca7 0.0072(9) 0.0097(9) 0.0097(9) 0.0020(7) -0.0014(7) 0.0017(7)
Ca8 0.0095(9) 0.0088(9) 0.0112(9) 0.0007(7) -0.0026(7) 0.0033(7)
Ca9 0.0073(9) 0.0131(9) 0.0092(9) -0.0001(7) -0.0017(7) -0.0028(7)
Ca10 0.0074(8) 0.0057(8) 0.0110(9) 0.0008(7) -0.0017(7) 0.0001(6)
Ca11 0.0064(12) 0.0167(14) 0.0100(13) 0.000 0.0000(10) 0.000

loop_
_atom_type_symbol
_atom_type_description
_atom_type_scat_dispersion_real
_atom_type_scat_dispersion_imag
_atom_type_scat_source
Ca Ca 0.2262 0.3064 'International Tables Vol C Tables 4.2.6.8 and 6.1.1.4'
Mn Mn 0.3368 0.7283 'International Tables Vol C Tables 4.2.6.8 and 6.1.1.4'
Sb Sb -0.5866 1.5461 'International Tables Vol C Tables 4.2.6.8 and 6.1.1.4'

loop_
_geom_angle_atom_site_label_1
_geom_angle_atom_site_label_2
_geom_angle_atom_site_label_3
_geom_angle
_geom_angle_site_symmetry_1
_geom_angle_site_symmetry_3
_geom_angle_publ_flag
Mn1 Sb1 Ca3 69.50(6) . . ?
Mn1 Sb1 Ca2 125.27(5) . 4_546 ?
Ca3 Sb1 Ca2 134.97(6) . 4_546 ?
Mn1 Sb1 Ca2 134.28(5) . 8_445 ?
Ca3 Sb1 Ca2 75.94(6) . 8_445 ?
Ca2 Sb1 Ca2 100.31(5) 4_546 8_445 ?
Mn1 Sb1 Ca4 73.37(4) . 4_546 ?
Ca3 Sb1 Ca4 79.83(6) . 4_546 ?
Ca2 Sb1 Ca4 67.87(5) 4_546 4_546 ?
Ca2 Sb1 Ca4 128.83(6) 8_445 4_546 ?
Mn1 Sb1 Ca11 72.08(6) . 3_445 ?
Ca3 Sb1 Ca11 141.36(6) . 3_445 ?
Ca2 Sb1 Ca11 67.87(5) 4_546 3_445 ?
Ca2 Sb1 Ca11 138.00(5) 8_445 3_445 ?
Ca4 Sb1 Ca11 85.52(4) 4_546 3_445 ?
Mn1 Sb1 Ca5 76.91(4) . 3_445 ?
Ca3 Sb1 Ca5 78.40(6) . 3_445 ?
Ca2 Sb1 Ca5 142.47(6) 4_546 3_445 ?
Ca2 Sb1 Ca5 67.40(6) 8_445 3_445 ?
Ca4 Sb1 Ca5 147.80(6) 4_546 3_445 ?
Ca11 Sb1 Ca5 96.99(5) 3_445 3_445 ?
Mn1 Sb1 Ca8 121.75(5) . 3_445 ?
Ca3 Sb1 Ca8 143.25(6) . 3_445 ?
Ca2 Sb1 Ca8 70.81(5) 4_546 3_445 ?
Ca2 Sb1 Ca8 73.19(5) 8_445 3_445 ?
Ca4 Sb1 Ca8 135.86(5) 4_546 3_445 ?
Ca11 Sb1 Ca8 64.84(5) 3_445 3_445 ?
Ca5 Sb1 Ca8 71.68(5) 3_445 3_445 ?
Mn2 Sb2 Mn1 75.73(6) . . ?
Mn2 Sb2 Ca5 135.12(5) . 4_546 ?
Mn1 Sb2 Ca5 81.09(5) . 4_546 ?
Mn2 Sb2 Ca7 81.24(5) . 6_556 ?
Mn1 Sb2 Ca7 134.48(5) . 6_556 ?
Ca5 Sb2 Ca7 88.72(6) 4_546 6_556 ?
Mn2 Sb2 Ca4 133.85(5) . 4_546 ?
Mn1 Sb2 Ca4 73.31(5) . 4_546 ?
Ca5 Sb2 Ca4 71.65(6) 4_546 4_546 ?
Ca7 Sb2 Ca4 143.95(6) 6_556 4_546 ?
Mn2 Sb2 Ca6 70.66(5) . . ?
Mn1 Sb2 Ca6 133.43(5) . . ?
Ca5 Sb2 Ca6 145.10(6) 4_546 . ?
Ca7 Sb2 Ca6 70.52(6) 6_556 . ?
Ca4 Sb2 Ca6 109.05(6) 4_546 . ?
Mn2 Sb2 Ca1 139.31(6) . . ?
Mn1 Sb2 Ca1 144.67(6) . . ?
Ca5 Sb2 Ca1 73.90(6) 4_546 . ?
Ca7 Sb2 Ca1 70.19(6) 6_556 . ?
Ca4 Sb2 Ca1 75.34(5) 4_546 . ?
Ca6 Sb2 Ca1 72.77(5) . . ?
Mn2 Sb2 Ca3 62.24(4) . . ?
Mn1 Sb2 Ca3 62.53(4) . . ?
Ca5 Sb2 Ca3 135.15(6) 4_546 . ?
Ca7 Sb2 Ca3 135.33(6) 6_556 . ?
Ca4 Sb2 Ca3 73.31(5) 4_546 . ?
Ca6 Sb2 Ca3 73.52(5) . . ?
Ca1 Sb2 Ca3 122.27(6) . . ?
Mn2 Sb2 Ca3 61.26(4) . 2_556 ?
Mn1 Sb2 Ca3 61.60(4) . 2_556 ?
Ca5 Sb2 Ca3 73.94(6) 4_546 2_556 ?
Ca7 Sb2 Ca3 72.92(5) 6_556 2_556 ?
Ca4 Sb2 Ca3 126.33(5) 4_546 2_556 ?
Ca6 Sb2 Ca3 122.63(5) . 2_556 ?
Ca1 Sb2 Ca3 130.84(6) . 2_556 ?
Ca3 Sb2 Ca3 106.77(5) . 2_556 ?
Mn3 Sb3 Mn2 58.58(6) . . ?
Mn3 Sb3 Ca6 77.73(4) . . ?
Mn2 Sb3 Ca6 73.72(4) . . ?
Mn3 Sb3 Ca3 125.88(7) . . ?
Mn2 Sb3 Ca3 67.43(6) . . ?
Ca6 Sb3 Ca3 84.49(6) . . ?
Mn3 Sb3 Ca10 147.21(5) . 5_556 ?
Mn2 Sb3 Ca10 137.45(6) . 5_556 ?
Ca6 Sb3 Ca10 130.07(6) . 5_556 ?
Ca3 Sb3 Ca10 79.38(6) . 5_556 ?
Mn3 Sb3 Ca7 92.19(5) . 5_556 ?
Mn2 Sb3 Ca7 77.26(4) . 5_556 ?
Ca6 Sb3 Ca7 150.39(6) . 5_556 ?
Ca3 Sb3 Ca7 79.07(6) . 5_556 ?
Ca10 Sb3 Ca7 70.73(6) 5_556 5_556 ?
Mn3 Sb3 Ca10 75.71(6) . . ?
Mn2 Sb3 Ca10 125.99(6) . . ?
Ca6 Sb3 Ca10 69.56(6) . . ?
Ca3 Sb3 Ca10 142.38(6) . . ?
Ca10 Sb3 Ca10 96.56(5) 5_556 . ?
Ca7 Sb3 Ca10 135.26(6) 5_556 . ?
Mn3 Sb3 Ca9 140.10(4) . . ?
Mn2 Sb3 Ca9 120.11(5) . . ?
Ca6 Sb3 Ca9 65.40(5) . . ?
Ca3 Sb3 Ca9 66.87(5) . . ?
Ca10 Sb3 Ca9 64.78(5) 5_556 . ?
Ca7 Sb3 Ca9 127.49(5) 5_556 . ?
Ca10 Sb3 Ca9 77.51(5) . . ?
Mn3 Sb4 Mn4 58.95(6) . . ?
Mn3 Sb4 Ca1 126.18(7) . 4_556 ?
Mn4 Sb4 Ca1 67.38(6) . 4_556 ?
Mn3 Sb4 Ca10 78.84(4) . . ?
Mn4 Sb4 Ca10 74.82(4) . . ?
Ca1 Sb4 Ca10 84.15(6) 4_556 . ?
Mn3 Sb4 Ca9 93.31(5) . 6_556 ?
Mn4 Sb4 Ca9 76.82(4) . 6_556 ?
Ca1 Sb4 Ca9 77.72(6) 4_556 6_556 ?
Ca10 Sb4 Ca9 150.54(6) . 6_556 ?
Mn3 Sb4 Ca6 75.04(6) . . ?
Mn4 Sb4 Ca6 125.72(6) . . ?
Ca1 Sb4 Ca6 142.49(6) 4_556 . ?
Ca10 Sb4 Ca6 69.11(5) . . ?
Ca9 Sb4 Ca6 136.57(6) 6_556 . ?
Mn3 Sb4 Ca4 144.19(5) . . ?
Mn4 Sb4 Ca4 136.87(5) . . ?
Ca1 Sb4 Ca4 81.04(6) 4_556 . ?
Ca10 Sb4 Ca4 131.84(6) . . ?
Ca9 Sb4 Ca4 68.06(5) 6_556 . ?
Ca6 Sb4 Ca4 97.26(5) . . ?
Mn3 Sb4 Ca5 140.58(4) . . ?
Mn4 Sb4 Ca5 125.26(5) . . ?
Ca1 Sb4 Ca5 70.84(6) 4_556 . ?
Ca10 Sb4 Ca5 67.15(5) . . ?
Ca9 Sb4 Ca5 126.09(6) 6_556 . ?
Ca6 Sb4 Ca5 74.64(5) . . ?
Ca4 Sb4 Ca5 64.69(5) . . ?
Mn4 Sb5 Ca8 131.04(5) . 3_455 ?
Mn4 Sb5 Ca9 79.75(5) . 5_556 ?
Ca8 Sb5 Ca9 85.66(6) 3_455 5_556 ?
Mn4 Sb5 Ca2 134.07(5) . 4_556 ?
Ca8 Sb5 Ca2 78.21(6) 3_455 4_556 ?
Ca9 Sb5 Ca2 144.42(6) 5_556 4_556 ?
Mn4 Sb5 Ca3 140.01(6) . 5_556 ?
Ca8 Sb5 Ca3 76.56(6) 3_455 5_556 ?
Ca9 Sb5 Ca3 73.80(6) 5_556 5_556 ?
Ca2 Sb5 Ca3 71.70(5) 4_556 5_556 ?
Mn4 Sb5 Ca10 70.53(5) . . ?
Ca8 Sb5 Ca10 144.58(6) 3_455 . ?
Ca9 Sb5 Ca10 69.74(6) 5_556 . ?
Ca2 Sb5 Ca10 107.11(5) 4_556 . ?
Ca3 Sb5 Ca10 72.41(5) 5_556 . ?
Mn4 Sb5 Ca11 90.94(6) . 3_455 ?
Ca8 Sb5 Ca11 70.57(5) 3_455 3_455 ?
Ca9 Sb5 Ca11 138.88(5) 5_556 3_455 ?
Ca2 Sb5 Ca11 63.68(5) 4_556 3_455 ?
Ca3 Sb5 Ca11 128.51(5) 5_556 3_455 ?
Ca10 Sb5 Ca11 143.86(4) . 3_455 ?
Mn4 Sb5 Ca1 61.83(4) . 4_556 ?
Ca8 Sb5 Ca1 139.21(6) 3_455 4_556 ?
Ca9 Sb5 Ca1 133.42(6) 5_556 4_556 ?
Ca2 Sb5 Ca1 73.45(5) 4_556 4_556 ?
Ca3 Sb5 Ca1 119.80(6) 5_556 4_556 ?
Ca10 Sb5 Ca1 73.12(5) . 4_556 ?
Ca11 Sb5 Ca1 70.78(4) 3_455 4_556 ?
Mn4 Sb5 Ca1 60.18(4) . 3_455 ?
Ca8 Sb5 Ca1 70.87(6) 3_455 3_455 ?
Ca9 Sb5 Ca1 71.19(6) 5_556 3_455 ?
Ca2 Sb5 Ca1 130.15(5) 4_556 3_455 ?
Ca3 Sb5 Ca1 133.24(6) 5_556 3_455 ?
Ca10 Sb5 Ca1 120.86(5) . 3_455 ?
Ca11 Sb5 Ca1 69.51(4) 3_455 3_455 ?
Ca1 Sb5 Ca1 106.75(5) 4_556 3_455 ?
Sb1 Mn1 Sb1 121.48(9) . 2_556 ?
Sb1 Mn1 Sb2 110.24(2) . . ?
Sb1 Mn1 Sb2 105.61(2) 2_556 . ?
Sb1 Mn1 Sb2 105.61(2) . 2_556 ?
Sb1 Mn1 Sb2 110.24(2) 2_556 2_556 ?
Sb2 Mn1 Sb2 102.03(8) . 2_556 ?
Sb1 Mn1 Ca3 60.02(4) . . ?
Sb1 Mn1 Ca3 176.05(5) 2_556 . ?
Sb2 Mn1 Ca3 70.58(5) . . ?
Sb2 Mn1 Ca3 72.04(5) 2_556 . ?
Sb1 Mn1 Ca3 176.05(5) . 2_556 ?
Sb1 Mn1 Ca3 60.02(4) 2_556 2_556 ?
Sb2 Mn1 Ca3 72.04(5) . 2_556 ?
Sb2 Mn1 Ca3 70.58(5) 2_556 2_556 ?
Ca3 Mn1 Ca3 118.76(10) . 2_556 ?
Sb1 Mn1 Ca11 60.74(4) . 3_445 ?
Sb1 Mn1 Ca11 60.74(4) 2_556 3_445 ?
Sb2 Mn1 Ca11 128.99(4) . 3_445 ?
Sb2 Mn1 Ca11 128.99(4) 2_556 3_445 ?
Ca3 Mn1 Ca11 120.62(5) . 3_445 ?
Ca3 Mn1 Ca11 120.62(5) 2_556 3_445 ?
Sb1 Mn1 Ca4 105.72(5) . 3_445 ?
Sb1 Mn1 Ca4 59.77(4) 2_556 3_445 ?
Sb2 Mn1 Ca4 143.18(6) . 3_445 ?
Sb2 Mn1 Ca4 59.91(4) 2_556 3_445 ?
Ca3 Mn1 Ca4 123.88(5) . 3_445 ?
Ca3 Mn1 Ca4 71.62(5) 2_556 3_445 ?
Ca11 Mn1 Ca4 76.24(5) 3_445 3_445 ?
Sb1 Mn1 Ca4 59.77(4) . 4_546 ?
Sb1 Mn1 Ca4 105.72(5) 2_556 4_546 ?
Sb2 Mn1 Ca4 59.91(4) . 4_546 ?
Sb2 Mn1 Ca4 143.18(6) 2_556 4_546 ?
Ca3 Mn1 Ca4 71.63(5) . 4_546 ?
Ca3 Mn1 Ca4 123.88(5) 2_556 4_546 ?
Ca11 Mn1 Ca4 76.24(5) 3_445 4_546 ?
Ca4 Mn1 Ca4 152.48(10) 3_445 4_546 ?
Sb2 Mn2 Sb2 106.52(9) . 2_556 ?
Sb2 Mn2 Mn3 126.74(5) . . ?
Sb2 Mn2 Mn3 126.74(5) 2_556 . ?
Sb2 Mn2 Sb3 105.74(2) . 2_556 ?
Sb2 Mn2 Sb3 109.88(2) 2_556 2_556 ?
Mn3 Mn2 Sb3 59.27(5) . 2_556 ?
Sb2 Mn2 Sb3 109.88(2) . . ?
Sb2 Mn2 Sb3 105.74(2) 2_556 . ?
Mn3 Mn2 Sb3 59.27(5) . . ?
Sb3 Mn2 Sb3 118.54(9) 2_556 . ?
Sb2 Mn2 Ca3 72.15(6) . . ?
Sb2 Mn2 Ca3 73.66(6) 2_556 . ?
Mn3 Mn2 Ca3 119.44(5) . . ?
Sb3 Mn2 Ca3 176.39(5) 2_556 . ?
Sb3 Mn2 Ca3 60.28(4) . . ?
Sb2 Mn2 Ca3 73.65(6) . 2_556 ?
Sb2 Mn2 Ca3 72.15(6) 2_556 2_556 ?
Mn3 Mn2 Ca3 119.44(5) . 2_556 ?
Sb3 Mn2 Ca3 60.28(4) 2_556 2_556 ?
Sb3 Mn2 Ca3 176.39(5) . 2_556 ?
Ca3 Mn2 Ca3 121.13(10) . 2_556 ?
Sb2 Mn2 Ca6 148.14(5) . 2_556 ?
Sb2 Mn2 Ca6 63.95(4) 2_556 2_556 ?
Mn3 Mn2 Ca6 69.94(5) . 2_556 ?
Sb3 Mn2 Ca6 56.08(4) 2_556 2_556 ?
Sb3 Mn2 Ca6 101.97(6) . 2_556 ?
Ca3 Mn2 Ca6 127.18(5) . 2_556 ?
Ca3 Mn2 Ca6 74.50(5) 2_556 2_556 ?
Sb2 Mn2 Ca6 63.96(4) . . ?
Sb2 Mn2 Ca6 148.14(5) 2_556 . ?
Mn3 Mn2 Ca6 69.94(5) . . ?
Sb3 Mn2 Ca6 101.97(6) 2_556 . ?
Sb3 Mn2 Ca6 56.09(4) . . ?
Ca3 Mn2 Ca6 74.50(5) . . ?
Ca3 Mn2 Ca6 127.18(5) 2_556 . ?
Ca6 Mn2 Ca6 139.89(10) 2_556 . ?
Mn4 Mn3 Sb4 62.03(5) . . ?
Mn4 Mn3 Sb4 62.03(5) . 2_556 ?
Sb4 Mn3 Sb4 124.07(10) . 2_556 ?
Mn4 Mn3 Mn2 180.0 . . ?
Sb4 Mn3 Mn2 117.97(5) . . ?
Sb4 Mn3 Mn2 117.97(5) 2_556 . ?
Mn4 Mn3 Sb3 117.85(5) . . ?
Sb4 Mn3 Sb3 102.54(2) . . ?
Sb4 Mn3 Sb3 102.78(2) 2_556 . ?
Mn2 Mn3 Sb3 62.15(5) . . ?
Mn4 Mn3 Sb3 117.85(5) . 2_556 ?
Sb4 Mn3 Sb3 102.78(2) . 2_556 ?
Sb4 Mn3 Sb3 102.53(2) 2_556 2_556 ?
Mn2 Mn3 Sb3 62.15(5) . 2_556 ?
Sb3 Mn3 Sb3 124.29(10) . 2_556 ?
Mn4 Mn3 Ca6 114.58(5) . 2_556 ?
Sb4 Mn3 Ca6 154.60(4) . 2_556 ?
Sb4 Mn3 Ca6 59.12(4) 2_556 2_556 ?
Mn2 Mn3 Ca6 65.42(5) . 2_556 ?
Sb3 Mn3 Ca6 100.77(6) . 2_556 ?
Sb3 Mn3 Ca6 54.87(4) 2_556 2_556 ?
Mn4 Mn3 Ca6 114.58(5) . . ?
Sb4 Mn3 Ca6 59.12(4) . . ?
Sb4 Mn3 Ca6 154.60(4) 2_556 . ?
Mn2 Mn3 Ca6 65.42(5) . . ?
Sb3 Mn3 Ca6 54.87(4) . . ?
Sb3 Mn3 Ca6 100.77(6) 2_556 . ?
Ca6 Mn3 Ca6 130.85(10) 2_556 . ?
Mn4 Mn3 Ca10 66.01(5) . . ?
Sb4 Mn3 Ca10 55.35(4) . . ?
Sb4 Mn3 Ca10 100.78(6) 2_556 . ?
Mn2 Mn3 Ca10 113.99(5) . . ?
Sb3 Mn3 Ca10 58.35(4) . . ?
Sb3 Mn3 Ca10 154.79(4) 2_556 . ?
Ca6 Mn3 Ca10 149.14(4) 2_556 . ?
Ca6 Mn3 Ca10 58.66(5) . . ?
Mn4 Mn3 Ca10 66.01(5) . 2_556 ?
Sb4 Mn3 Ca10 100.79(6) . 2_556 ?
Sb4 Mn3 Ca10 55.35(4) 2_556 2_556 ?
Mn2 Mn3 Ca10 113.99(5) . 2_556 ?
Sb3 Mn3 Ca10 154.78(4) . 2_556 ?
Sb3 Mn3 Ca10 58.35(4) 2_556 2_556 ?
Ca6 Mn3 Ca10 58.66(5) 2_556 2_556 ?
Ca6 Mn3 Ca10 149.14(4) . 2_556 ?
Ca10 Mn3 Ca10 132.01(9) . 2_556 ?
Sb5 Mn4 Sb5 103.09(9) . 2_556 ?
Sb5 Mn4 Mn3 128.46(4) . . ?
Sb5 Mn4 Mn3 128.46(4) 2_556 . ?
Sb5 Mn4 Sb4 110.30(2) . . ?
Sb5 Mn4 Sb4 107.06(2) 2_556 . ?
Mn3 Mn4 Sb4 59.02(5) . . ?
Sb5 Mn4 Sb4 107.06(2) . 2_556 ?
Sb5 Mn4 Sb4 110.30(2) 2_556 2_556 ?
Mn3 Mn4 Sb4 59.02(5) . 2_556 ?
Sb4 Mn4 Sb4 118.04(9) . 2_556 ?
Sb5 Mn4 Ca1 73.78(6) . 3_455 ?
Sb5 Mn4 Ca1 71.16(6) 2_556 3_455 ?
Mn3 Mn4 Ca1 118.96(5) . 3_455 ?
Sb4 Mn4 Ca1 175.91(6) . 3_455 ?
Sb4 Mn4 Ca1 60.06(4) 2_556 3_455 ?
Sb5 Mn4 Ca1 71.16(6) . 4_556 ?
Sb5 Mn4 Ca1 73.78(6) 2_556 4_556 ?
Mn3 Mn4 Ca1 118.96(5) . 4_556 ?
Sb4 Mn4 Ca1 60.06(4) . 4_556 ?
Sb4 Mn4 Ca1 175.91(6) 2_556 4_556 ?
Ca1 Mn4 Ca1 122.09(11) 3_455 4_556 ?
Sb5 Mn4 Ca10 64.52(4) . . ?
Sb5 Mn4 Ca10 147.74(6) 2_556 . ?
Mn3 Mn4 Ca10 70.49(5) . . ?
Sb4 Mn4 Ca10 56.61(4) . . ?
Sb4 Mn4 Ca10 101.92(6) 2_556 . ?
Ca1 Mn4 Ca10 126.80(5) 3_455 . ?
Ca1 Mn4 Ca10 74.00(5) 4_556 . ?
Sb5 Mn4 Ca10 147.74(6) . 2_556 ?
Sb5 Mn4 Ca10 64.52(4) 2_556 2_556 ?
Mn3 Mn4 Ca10 70.49(5) . 2_556 ?
Sb4 Mn4 Ca10 101.92(6) . 2_556 ?
Sb4 Mn4 Ca10 56.61(4) 2_556 2_556 ?
Ca1 Mn4 Ca10 74.00(5) 3_455 2_556 ?
Ca1 Mn4 Ca10 126.80(5) 4_556 2_556 ?
Ca10 Mn4 Ca10 140.98(10) . 2_556 ?
Sb5 Mn4 Ca9 55.08(4) . 5_556 ?
Sb5 Mn4 Ca9 137.62(7) 2_556 5_556 ?
Mn3 Mn4 Ca9 82.32(5) . 5_556 ?
Sb4 Mn4 Ca9 114.46(6) . 5_556 ?
Sb4 Mn4 Ca9 56.52(4) 2_556 5_556 ?
Ca1 Mn4 Ca9 67.93(5) 3_455 5_556 ?
Ca1 Mn4 Ca9 120.34(6) 4_556 5_556 ?
Ca10 Mn4 Ca9 61.62(5) . 5_556 ?
Ca10 Mn4 Ca9 112.70(5) 2_556 5_556 ?
Sb5 Mn4 Ca9 137.62(7) . 6_556 ?
Sb5 Mn4 Ca9 55.08(4) 2_556 6_556 ?
Mn3 Mn4 Ca9 82.32(5) . 6_556 ?
Sb4 Mn4 Ca9 56.52(4) . 6_556 ?
Sb4 Mn4 Ca9 114.46(6) 2_556 6_556 ?
Ca1 Mn4 Ca9 120.34(6) 3_455 6_556 ?
Ca1 Mn4 Ca9 67.93(5) 4_556 6_556 ?
Ca10 Mn4 Ca9 112.70(5) . 6_556 ?
Ca10 Mn4 Ca9 61.63(5) 2_556 6_556 ?
Ca9 Mn4 Ca9 164.64(10) 5_556 6_556 ?
Sb6 Sb6 Ca2 117.85(5) 7_547 . ?
Sb6 Sb6 Ca10 120.42(5) 7_547 4_546 ?
Ca2 Sb6 Ca10 121.56(6) . 4_546 ?
Sb6 Sb6 Ca7 65.22(4) 7_547 4_546 ?
Ca2 Sb6 Ca7 136.40(6) . 4_546 ?
Ca10 Sb6 Ca7 69.55(6) 4_546 4_546 ?
Sb6 Sb6 Ca7 64.55(4) 7_547 6_556 ?
Ca2 Sb6 Ca7 71.05(5) . 6_556 ?
Ca10 Sb6 Ca7 140.91(6) 4_546 6_556 ?
Ca7 Sb6 Ca7 129.77(4) 4_546 6_556 ?
Sb6 Sb6 Ca1 119.71(5) 7_547 . ?
Ca2 Sb6 Ca1 77.25(5) . . ?
Ca10 Sb6 Ca1 78.43(5) 4_546 . ?
Ca7 Sb6 Ca1 142.56(5) 4_546 . ?
Ca7 Sb6 Ca1 68.28(5) 6_556 . ?
Sb6 Sb6 Ca5 66.51(5) 7_547 4_546 ?
Ca2 Sb6 Ca5 142.16(6) . 4_546 ?
Ca10 Sb6 Ca5 70.02(6) 4_546 4_546 ?
Ca7 Sb6 Ca5 81.01(5) 4_546 4_546 ?
Ca7 Sb6 Ca5 79.51(5) 6_556 4_546 ?
Ca1 Sb6 Ca5 69.95(5) . 4_546 ?
Sb6 Sb6 Ca5 65.30(4) 7_547 6_556 ?
Ca2 Sb6 Ca5 66.26(6) . 6_556 ?
Ca10 Sb6 Ca5 138.60(6) 4_546 6_556 ?
Ca7 Sb6 Ca5 79.29(5) 4_546 6_556 ?
Ca7 Sb6 Ca5 80.27(5) 6_556 6_556 ?
Ca1 Sb6 Ca5 137.94(5) . 6_556 ?
Ca5 Sb6 Ca5 131.81(4) 4_546 6_556 ?
Sb6 Sb6 Ca3 123.17(5) 7_547 8_546 ?
Ca2 Sb6 Ca3 71.58(5) . 8_546 ?
Ca10 Sb6 Ca3 73.92(5) 4_546 8_546 ?
Ca7 Sb6 Ca3 72.54(5) 4_546 8_546 ?
Ca7 Sb6 Ca3 139.61(5) 6_556 8_546 ?
Ca1 Sb6 Ca3 117.02(6) . 8_546 ?
Ca5 Sb6 Ca3 140.87(5) 4_546 8_546 ?
Ca5 Sb6 Ca3 71.10(5) 6_556 8_546 ?
Sb7 Sb7 Ca4 118.38(5) 7_546 4_546 ?
Sb7 Sb7 Ca6 119.76(5) 7_546 . ?
Ca4 Sb7 Ca6 121.74(6) 4_546 . ?
Sb7 Sb7 Ca9 64.57(5) 7_546 . ?
Ca4 Sb7 Ca9 140.27(6) 4_546 . ?
Ca6 Sb7 Ca9 72.22(6) . . ?
Sb7 Sb7 Ca9 63.82(4) 7_546 7_546 ?
Ca4 Sb7 Ca9 69.41(6) 4_546 7_546 ?
Ca6 Sb7 Ca9 137.24(6) . 7_546 ?
Ca9 Sb7 Ca9 128.39(4) . 7_546 ?
Sb7 Sb7 Ca8 66.06(4) 7_546 . ?
Ca4 Sb7 Ca8 137.44(6) 4_546 . ?
Ca6 Sb7 Ca8 68.05(6) . . ?
Ca9 Sb7 Ca8 81.75(5) . . ?
Ca9 Sb7 Ca8 77.90(5) 7_546 . ?
Sb7 Sb7 Ca8 64.54(5) 7_546 7_546 ?
Ca4 Sb7 Ca8 70.56(5) 4_546 7_546 ?
Ca6 Sb7 Ca8 141.40(6) . 7_546 ?
Ca9 Sb7 Ca8 77.58(5) . 7_546 ?
Ca9 Sb7 Ca8 80.83(5) 7_546 7_546 ?
Ca8 Sb7 Ca8 130.60(4) . 7_546 ?
Sb7 Sb7 Ca3 120.16(5) 7_546 . ?
Ca4 Sb7 Ca3 77.05(5) 4_546 . ?
Ca6 Sb7 Ca3 77.72(5) . . ?
Ca9 Sb7 Ca3 69.88(5) . . ?
Ca9 Sb7 Ca3 141.07(6) 7_546 . ?
Ca8 Sb7 Ca3 140.86(5) . . ?
Ca8 Sb7 Ca3 69.58(5) 7_546 . ?
Sb7 Sb7 Ca1 119.17(5) 7_546 . ?
Ca4 Sb7 Ca1 75.81(5) 4_546 . ?
Ca6 Sb7 Ca1 73.72(5) . . ?
Ca9 Sb7 Ca1 140.68(5) . . ?
Ca9 Sb7 Ca1 69.78(5) 7_546 . ?
Ca8 Sb7 Ca1 67.63(5) . . ?
Ca8 Sb7 Ca1 141.35(5) 7_546 . ?
Ca3 Sb7 Ca1 120.67(5) . . ?
Ca8 Sb8 Ca5 87.27(6) . . ?
Ca8 Sb8 Ca7 151.94(6) . . ?
Ca5 Sb8 Ca7 93.60(6) . . ?
Ca8 Sb8 Ca9 92.45(6) . . ?
Ca5 Sb8 Ca9 155.71(7) . . ?
Ca7 Sb8 Ca9 97.85(6) . . ?
Ca8 Sb8 Ca4 73.53(6) . 6 ?
Ca5 Sb8 Ca4 132.64(6) . 6 ?
Ca7 Sb8 Ca4 85.63(6) . 6 ?
Ca9 Sb8 Ca4 69.86(6) . 6 ?
Ca8 Sb8 Ca10 135.06(6) . . ?
Ca5 Sb8 Ca10 73.79(6) . . ?
Ca7 Sb8 Ca10 71.30(6) . . ?
Ca9 Sb8 Ca10 89.67(6) . . ?
Ca4 Sb8 Ca10 146.91(5) 6 . ?
Ca8 Sb8 Ca6 70.97(6) . . ?
Ca5 Sb8 Ca6 83.85(6) . . ?
Ca7 Sb8 Ca6 137.04(6) . . ?
Ca9 Sb8 Ca6 73.16(6) . . ?
Ca4 Sb8 Ca6 126.58(6) 6 . ?
Ca10 Sb8 Ca6 66.82(5) . . ?
Ca8 Sb8 Ca2 82.05(6) . 6 ?
Ca5 Sb8 Ca2 69.33(6) . 6 ?
Ca7 Sb8 Ca2 72.13(6) . 6 ?
Ca9 Sb8 Ca2 134.69(6) . 6 ?
Ca4 Sb8 Ca2 65.44(5) 6 6 ?
Ca10 Sb8 Ca2 125.21(6) . 6 ?
Ca6 Sb8 Ca2 142.75(5) . 6 ?
Ca6 Sb9 Ca1 85.59(6) 2_656 2_656 ?
Ca6 Sb9 Ca11 144.52(5) 2_656 . ?
Ca1 Sb9 Ca11 85.34(8) 2_656 . ?
Ca6 Sb9 Ca4 109.40(6) 2_656 2_656 ?
Ca1 Sb9 Ca4 148.42(6) 2_656 2_656 ?
Ca11 Sb9 Ca4 95.87(7) . 2_656 ?
Ca6 Sb9 Ca2 141.75(6) 2_656 2_656 ?
Ca1 Sb9 Ca2 81.54(6) 2_656 2_656 ?
Ca11 Sb9 Ca2 70.02(4) . 2_656 ?
Ca4 Sb9 Ca2 69.46(5) 2_656 2_656 ?
Ca6 Sb9 Ca8 70.84(6) 2_656 2_656 ?
Ca1 Sb9 Ca8 76.02(6) 2_656 2_656 ?
Ca11 Sb9 Ca8 73.69(4) . 2_656 ?
Ca4 Sb9 Ca8 134.65(6) 2_656 2_656 ?
Ca2 Sb9 Ca8 138.48(6) 2_656 2_656 ?
Ca6 Sb9 Ca7 72.69(6) 2_656 5_656 ?
Ca1 Sb9 Ca7 73.25(6) 2_656 5_656 ?
Ca11 Sb9 Ca7 136.00(5) . 5_656 ?
Ca4 Sb9 Ca7 84.63(6) 2_656 5_656 ?
Ca2 Sb9 Ca7 69.12(5) 2_656 5_656 ?
Ca8 Sb9 Ca7 133.44(6) 2_656 5_656 ?
Ca6 Sb9 Ca5 76.13(5) 2_656 2_656 ?
Ca1 Sb9 Ca5 146.17(6) 2_656 2_656 ?
Ca11 Sb9 Ca5 93.21(6) . 2_656 ?
Ca4 Sb9 Ca5 65.40(5) 2_656 2_656 ?
Ca2 Sb9 Ca5 129.59(5) 2_656 2_656 ?
Ca8 Sb9 Ca5 71.19(5) 2_656 2_656 ?
Ca7 Sb9 Ca5 125.64(5) 5_656 2_656 ?
Sb9 Ca1 Sb4 172.08(9) 2_656 4_546 ?
Sb9 Ca1 Mn4 121.38(8) 2_656 3_545 ?
Sb4 Ca1 Mn4 52.55(5) 4_546 3_545 ?
Sb9 Ca1 Sb6 93.10(6) 2_656 . ?
Sb4 Ca1 Sb6 92.78(6) 4_546 . ?
Mn4 Ca1 Sb6 96.41(6) 3_545 . ?
Sb9 Ca1 Sb2 91.27(6) 2_656 . ?
Sb4 Ca1 Sb2 94.52(6) 4_546 . ?
Mn4 Ca1 Sb2 147.06(8) 3_545 . ?
Sb6 Ca1 Sb2 85.13(5) . . ?
Sb9 Ca1 Sb5 91.34(6) 2_656 4_546 ?
Sb4 Ca1 Sb5 86.85(5) 4_546 4_546 ?
Mn4 Ca1 Sb5 47.01(4) 3_545 4_546 ?
Sb6 Ca1 Sb5 61.10(4) . 4_546 ?
Sb2 Ca1 Sb5 146.22(7) . 4_546 ?
Sb9 Ca1 Sb7 89.19(6) 2_656 . ?
Sb4 Ca1 Sb7 89.22(6) 4_546 . ?
Mn4 Ca1 Sb7 113.14(6) 3_545 . ?
Sb6 Ca1 Sb7 143.66(7) . . ?
Sb2 Ca1 Sb7 58.56(4) . . ?
Sb5 Ca1 Sb7 155.16(7) 4_546 . ?
Sb9 Ca1 Sb5 89.26(6) 2_656 3_545 ?
Sb4 Ca1 Sb5 82.83(5) 4_546 3_545 ?
Mn4 Ca1 Sb5 46.04(4) 3_545 3_545 ?
Sb6 Ca1 Sb5 134.22(7) . 3_545 ?
Sb2 Ca1 Sb5 140.56(7) . 3_545 ?
Sb5 Ca1 Sb5 73.15(5) 4_546 3_545 ?
Sb7 Ca1 Sb5 82.03(5) . 3_545 ?
Sb9 Ca1 Ca7 57.85(5) 2_656 6_556 ?
Sb4 Ca1 Ca7 130.06(8) 4_546 6_556 ?
Mn4 Ca1 Ca7 149.43(8) 3_545 6_556 ?
Sb6 Ca1 Ca7 54.91(5) . 6_556 ?
Sb2 Ca1 Ca7 50.98(5) . 6_556 ?
Sb5 Ca1 Ca7 103.87(6) 4_546 6_556 ?
Sb7 Ca1 Ca7 97.40(6) . 6_556 ?
Sb5 Ca1 Ca7 147.09(7) 3_545 6_556 ?
Sb9 Ca1 Ca8 55.91(5) 2_656 . ?
Sb4 Ca1 Ca8 117.36(7) 4_546 . ?
Mn4 Ca1 Ca8 93.90(7) 3_545 . ?
Sb6 Ca1 Ca8 147.90(7) . . ?
Sb2 Ca1 Ca8 102.14(6) . . ?
Sb5 Ca1 Ca8 107.12(7) 4_546 . ?
Sb7 Ca1 Ca8 53.82(5) . . ?
Sb5 Ca1 Ca8 47.86(4) 3_545 . ?
Ca7 Ca1 Ca8 105.85(7) 6_556 . ?
Sb9 Ca1 Ca5 126.10(8) 2_656 4_546 ?
Sb4 Ca1 Ca5 61.78(5) 4_546 4_546 ?
Mn4 Ca1 Ca5 106.08(7) 3_545 4_546 ?
Sb6 Ca1 Ca5 55.40(5) . 4_546 ?
Sb2 Ca1 Ca5 48.73(4) . 4_546 ?
Sb5 Ca1 Ca5 104.82(6) 4_546 4_546 ?
Sb7 Ca1 Ca5 94.79(6) . 4_546 ?
Sb5 Ca1 Ca5 144.56(7) 3_545 4_546 ?
Ca7 Ca1 Ca5 68.35(6) 6_556 4_546 ?
Ca8 Ca1 Ca5 147.96(8) . 4_546 ?
Sb9 Ca1 Ca9 120.79(7) 2_656 7_546 ?
Sb4 Ca1 Ca9 52.89(5) 4_546 7_546 ?
Mn4 Ca1 Ca9 62.00(5) 3_545 7_546 ?
Sb6 Ca1 Ca9 145.53(7) . 7_546 ?
Sb2 Ca1 Ca9 99.15(6) . 7_546 ?
Sb5 Ca1 Ca9 108.25(6) 4_546 7_546 ?
Sb7 Ca1 Ca9 51.55(4) . 7_546 ?
Sb5 Ca1 Ca9 48.71(4) 3_545 7_546 ?
Ca7 Ca1 Ca9 147.88(8) 6_556 7_546 ?
Ca8 Ca1 Ca9 64.91(6) . 7_546 ?
Ca5 Ca1 Ca9 102.49(7) 4_546 7_546 ?
Sb6 Ca2 Sb1 169.66(8) . 4_556 ?
Sb6 Ca2 Sb1 100.30(6) . 8_546 ?
Sb1 Ca2 Sb1 79.70(5) 4_556 8_546 ?
Sb6 Ca2 Sb9 94.73(6) . 2_656 ?
Sb1 Ca2 Sb9 85.87(5) 4_556 2_656 ?
Sb1 Ca2 Sb9 164.85(7) 8_546 2_656 ?
Sb6 Ca2 Sb5 66.85(4) . 4_546 ?
Sb1 Ca2 Sb5 102.84(6) 4_556 4_546 ?
Sb1 Ca2 Sb5 96.69(6) 8_546 4_546 ?
Sb9 Ca2 Sb5 90.93(5) 2_656 4_546 ?
Sb6 Ca2 Sb8 89.07(6) . 6_556 ?
Sb1 Ca2 Sb8 101.26(6) 4_556 6_556 ?
Sb1 Ca2 Sb8 90.96(6) 8_546 6_556 ?
Sb9 Ca2 Sb8 87.36(5) 2_656 6_556 ?
Sb5 Ca2 Sb8 155.65(7) 4_546 6_556 ?
Sb6 Ca2 Ca4 129.55(7) . . ?
Sb1 Ca2 Ca4 58.24(5) 4_556 . ?
Sb1 Ca2 Ca4 114.80(7) 8_546 . ?
Sb9 Ca2 Ca4 52.36(5) 2_656 . ?
Sb5 Ca2 Ca4 136.76(7) 4_546 . ?
Sb8 Ca2 Ca4 56.93(5) 6_556 . ?
Sb6 Ca2 Ca11 114.25(8) . . ?
Sb1 Ca2 Ca11 58.43(6) 4_556 . ?
Sb1 Ca2 Ca11 121.86(6) 8_546 . ?
Sb9 Ca2 Ca11 51.68(3) 2_656 . ?
Sb5 Ca2 Ca11 60.75(6) 4_546 . ?
Sb8 Ca2 Ca11 132.41(7) 6_556 . ?
Ca4 Ca2 Ca11 77.19(7) . . ?
Sb6 Ca2 Ca5 62.10(5) . 6_556 ?
Sb1 Ca2 Ca5 124.81(7) 4_556 6_556 ?
Sb1 Ca2 Ca5 58.03(5) 8_546 6_556 ?
Sb9 Ca2 Ca5 129.66(7) 2_656 6_556 ?
Sb5 Ca2 Ca5 114.89(7) 4_546 6_556 ?
Sb8 Ca2 Ca5 51.29(5) 6_556 6_556 ?
Ca4 Ca2 Ca5 106.98(7) . 6_556 ?
Ca11 Ca2 Ca5 175.60(9) . 6_556 ?
Sb6 Ca2 Ca7 57.62(5) . 6_556 ?
Sb1 Ca2 Ca7 129.79(7) 4_556 6_556 ?
Sb1 Ca2 Ca7 131.19(7) 8_546 6_556 ?
Sb9 Ca2 Ca7 56.88(5) 2_656 6_556 ?
Sb5 Ca2 Ca7 109.45(6) 4_546 6_556 ?
Sb8 Ca2 Ca7 50.37(4) 6_556 6_556 ?
Ca4 Ca2 Ca7 71.95(6) . 6_556 ?
Ca11 Ca2 Ca7 106.90(6) . 6_556 ?
Ca5 Ca2 Ca7 73.53(6) 6_556 6_556 ?
Sb6 Ca2 Ca3 59.20(5) . 8_546 ?
Sb1 Ca2 Ca3 114.86(7) 4_556 8_546 ?
Sb1 Ca2 Ca3 51.16(4) 8_546 8_546 ?
Sb9 Ca2 Ca3 141.71(7) 2_656 8_546 ?
Sb5 Ca2 Ca3 54.41(5) 4_546 8_546 ?
Sb8 Ca2 Ca3 116.99(7) 6_556 8_546 ?
Ca4 Ca2 Ca3 165.89(8) . 8_546 ?
Ca11 Ca2 Ca3 110.55(7) . 8_546 ?
Ca5 Ca2 Ca3 65.70(6) 6_556 8_546 ?
Ca7 Ca2 Ca3 115.12(7) 6_556 8_546 ?
Sb6 Ca2 Ca8 108.40(6) . 2_656 ?
Sb1 Ca2 Ca8 62.01(5) 4_556 2_656 ?
Sb1 Ca2 Ca8 65.84(5) 8_546 2_656 ?
Sb9 Ca2 Ca8 111.13(7) 2_656 2_656 ?
Sb5 Ca2 Ca8 48.26(4) 4_546 2_656 ?
Sb8 Ca2 Ca8 152.68(7) 6_556 2_656 ?
Ca4 Ca2 Ca8 118.37(7) . 2_656 ?
Ca11 Ca2 Ca8 59.68(5) . 2_656 ?
Ca5 Ca2 Ca8 118.35(7) 6_556 2_656 ?
Ca7 Ca2 Ca8 156.92(7) 6_556 2_656 ?
Ca3 Ca2 Ca8 60.18(5) 8_546 2_656 ?
Sb1 Ca3 Sb3 161.55(8) . . ?
Sb1 Ca3 Sb5 97.72(6) . 5_556 ?
Sb3 Ca3 Sb5 99.49(6) . 5_556 ?
Sb1 Ca3 Mn2 110.42(7) . . ?
Sb3 Ca3 Mn2 52.29(5) . . ?
Sb5 Ca3 Mn2 151.76(8) 5_556 . ?
Sb1 Ca3 Mn1 50.48(5) . . ?
Sb3 Ca3 Mn1 112.25(8) . . ?
Sb5 Ca3 Mn1 148.17(8) 5_556 . ?
Mn2 Ca3 Mn1 60.06(6) . . ?
Sb1 Ca3 Sb7 96.36(6) . . ?
Sb3 Ca3 Sb7 91.61(6) . . ?
Sb5 Ca3 Sb7 85.40(5) 5_556 . ?
Mn2 Ca3 Sb7 93.62(6) . . ?
Mn1 Ca3 Sb7 95.80(6) . . ?
Sb1 Ca3 Sb6 93.28(6) . 8_445 ?
Sb3 Ca3 Sb6 88.94(5) . 8_445 ?
Sb5 Ca3 Sb6 62.07(4) 5_556 8_445 ?
Mn2 Ca3 Sb6 112.31(6) . 8_445 ?
Mn1 Ca3 Sb6 114.38(6) . 8_445 ?
Sb7 Ca3 Sb6 147.06(7) . 8_445 ?
Sb1 Ca3 Sb2 85.30(5) . . ?
Sb3 Ca3 Sb2 84.76(5) . . ?
Sb5 Ca3 Sb2 143.79(7) 5_556 . ?
Mn2 Ca3 Sb2 45.61(4) . . ?
Mn1 Ca3 Sb2 46.88(4) . . ?
Sb7 Ca3 Sb2 58.45(4) . . ?
Sb6 Ca3 Sb2 154.08(7) 8_445 . ?
Sb1 Ca3 Sb2 81.23(5) . 2_556 ?
Sb3 Ca3 Sb2 81.04(5) . 2_556 ?
Sb5 Ca3 Sb2 142.97(7) 5_556 2_556 ?
Mn2 Ca3 Sb2 45.08(4) . 2_556 ?
Mn1 Ca3 Sb2 46.36(4) . 2_556 ?
Sb7 Ca3 Sb2 131.61(7) . 2_556 ?
Sb6 Ca3 Sb2 80.97(5) 8_445 2_556 ?
Sb2 Ca3 Sb2 73.23(5) . 2_556 ?
Sb1 Ca3 Ca2 52.90(5) . 8_445 ?
Sb3 Ca3 Ca2 136.33(7) . 8_445 ?
Sb5 Ca3 Ca2 53.89(5) 5_556 8_445 ?
Mn2 Ca3 Ca2 145.77(8) . 8_445 ?
Mn1 Ca3 Ca2 98.42(7) . 8_445 ?
Sb7 Ca3 Ca2 116.18(7) . 8_445 ?
Sb6 Ca3 Ca2 49.22(4) 8_445 8_445 ?
Sb2 Ca3 Ca2 138.00(7) . 8_445 ?
Sb2 Ca3 Ca2 100.69(6) 2_556 8_445 ?
Sb1 Ca3 Ca9 132.14(8) . . ?
Sb3 Ca3 Ca9 65.29(5) . . ?
Sb5 Ca3 Ca9 50.94(5) 5_556 . ?
Mn2 Ca3 Ca9 107.25(7) . . ?
Mn1 Ca3 Ca9 146.81(8) . . ?
Sb7 Ca3 Ca9 52.49(5) . . ?
Sb6 Ca3 Ca9 98.78(6) 8_445 . ?
Sb2 Ca3 Ca9 101.29(6) . . ?
Sb2 Ca3 Ca9 146.30(7) 2_556 . ?
Ca2 Ca3 Ca9 104.39(7) 8_445 . ?
Sb1 Ca3 Ca8 67.20(5) . 7_546 ?
Sb3 Ca3 Ca8 130.21(7) . 7_546 ?
Sb5 Ca3 Ca8 48.77(4) 5_556 7_546 ?
Mn2 Ca3 Ca8 146.15(7) . 7_546 ?
Mn1 Ca3 Ca8 107.15(7) . 7_546 ?
Sb7 Ca3 Ca8 54.68(5) . 7_546 ?
Sb6 Ca3 Ca8 101.53(6) 8_445 7_546 ?
Sb2 Ca3 Ca8 101.72(6) . 7_546 ?
Sb2 Ca3 Ca8 148.40(7) 2_556 7_546 ?
Ca2 Ca3 Ca8 61.65(6) 8_445 7_546 ?
Ca9 Ca3 Ca8 65.04(6) . 7_546 ?
Sb9 Ca4 Sb7 171.70(8) 2_656 4_556 ?
Sb9 Ca4 Sb4 76.36(5) 2_656 . ?
Sb7 Ca4 Sb4 95.35(6) 4_556 . ?
Sb9 Ca4 Sb1 86.76(5) 2_656 4_556 ?
Sb7 Ca4 Sb1 101.44(6) 4_556 4_556 ?
Sb4 Ca4 Sb1 162.17(7) . 4_556 ?
Sb9 Ca4 Sb2 114.01(7) 2_656 4_556 ?
Sb7 Ca4 Sb2 65.54(4) 4_556 4_556 ?
Sb4 Ca4 Sb2 94.07(5) . 4_556 ?
Sb1 Ca4 Sb2 87.55(5) 4_556 4_556 ?
Sb9 Ca4 Sb8 91.62(6) 2_656 6_556 ?
Sb7 Ca4 Sb8 88.51(6) 4_556 6_556 ?
Sb4 Ca4 Sb8 87.87(5) . 6_556 ?
Sb1 Ca4 Sb8 98.42(6) 4_556 6_556 ?
Sb2 Ca4 Sb8 154.05(7) 4_556 6_556 ?
Sb9 Ca4 Ca2 58.18(5) 2_656 . ?
Sb7 Ca4 Ca2 128.04(7) 4_556 . ?
Sb4 Ca4 Ca2 118.68(7) . . ?
Sb1 Ca4 Ca2 53.88(5) 4_556 . ?
Sb2 Ca4 Ca2 139.41(7) 4_556 . ?
Sb8 Ca4 Ca2 57.63(5) 6_556 . ?
Sb9 Ca4 Ca9 115.97(7) 2_656 6_556 ?
Sb7 Ca4 Ca9 58.12(5) 4_556 6_556 ?
Sb4 Ca4 Ca9 55.37(5) . 6_556 ?
Sb1 Ca4 Ca9 140.25(7) 4_556 6_556 ?
Sb2 Ca4 Ca9 109.21(7) 4_556 6_556 ?
Sb8 Ca4 Ca9 51.84(5) 6_556 6_556 ?
Ca2 Ca4 Ca9 109.12(7) . 6_556 ?
Sb9 Ca4 Mn1 86.54(6) 2_656 3 ?
Sb7 Ca4 Mn1 98.07(7) 4_556 3 ?
Sb4 Ca4 Mn1 125.00(6) . 3 ?
Sb1 Ca4 Mn1 46.85(3) 4_556 3 ?
Sb2 Ca4 Mn1 46.78(4) 4_556 3 ?
Sb8 Ca4 Mn1 145.27(7) 6_556 3 ?
Ca2 Ca4 Mn1 92.98(7) . 3 ?
Ca9 Ca4 Mn1 154.30(8) 6_556 3 ?
Sb9 Ca4 Ca5 67.17(5) 2_656 . ?
Sb7 Ca4 Ca5 108.84(7) 4_556 . ?
Sb4 Ca4 Ca5 62.92(5) . . ?
Sb1 Ca4 Ca5 105.40(7) 4_556 . ?
Sb2 Ca4 Ca5 51.63(5) 4_556 . ?
Sb8 Ca4 Ca5 146.62(7) 6_556 . ?
Ca2 Ca4 Ca5 121.06(7) . . ?
Ca9 Ca4 Ca5 113.30(7) 6_556 . ?
Mn1 Ca4 Ca5 62.24(5) 3 . ?
Sb9 Ca4 Ca8 126.27(7) 2_656 6_556 ?
Sb7 Ca4 Ca8 59.24(5) 4_556 6_556 ?
Sb4 Ca4 Ca8 126.97(7) . 6_556 ?
Sb1 Ca4 Ca8 68.08(5) 4_556 6_556 ?
Sb2 Ca4 Ca8 111.48(6) 4_556 6_556 ?
Sb8 Ca4 Ca8 49.79(4) 6_556 6_556 ?
Ca2 Ca4 Ca8 68.86(6) . 6_556 ?
Ca9 Ca4 Ca8 72.23(6) 6_556 6_556 ?
Mn1 Ca4 Ca8 105.39(6) 3 6_556 ?
Ca5 Ca4 Ca8 162.93(8) . 6_556 ?
Sb9 Ca4 Ca3 131.41(7) 2_656 4_556 ?
Sb7 Ca4 Ca3 55.95(5) 4_556 4_556 ?
Sb4 Ca4 Ca3 144.27(7) . 4_556 ?
Sb1 Ca4 Ca3 48.26(4) 4_556 4_556 ?
Sb2 Ca4 Ca3 56.59(5) 4_556 4_556 ?
Sb8 Ca4 Ca3 109.80(6) 6_556 4_556 ?
Ca2 Ca4 Ca3 96.82(6) . 4_556 ?
Ca9 Ca4 Ca3 111.40(7) 6_556 4_556 ?
Mn1 Ca4 Ca3 51.08(5) 3 4_556 ?
Ca5 Ca4 Ca3 103.50(7) . 4_556 ?
Ca8 Ca4 Ca3 60.08(5) 6_556 4_556 ?
Sb8 Ca5 Sb2 176.83(9) . 4_556 ?
Sb8 Ca5 Sb1 94.19(6) . 3 ?
Sb2 Ca5 Sb1 87.09(6) 4_556 3 ?
Sb8 Ca5 Sb6 86.56(6) . 4_556 ?
Sb2 Ca5 Sb6 90.56(6) 4_556 4_556 ?
Sb1 Ca5 Sb6 138.37(8) 3 4_556 ?
Sb8 Ca5 Sb6 87.39(6) . 6 ?
Sb2 Ca5 Sb6 89.72(6) 4_556 6 ?
Sb1 Ca5 Sb6 90.22(6) 3 6 ?
Sb6 Ca5 Sb6 48.19(4) 4_556 6 ?
Sb8 Ca5 Ca2 59.37(5) . 6 ?
Sb2 Ca5 Ca2 119.49(8) 4_556 6 ?
Sb1 Ca5 Ca2 54.57(5) 3 6 ?
Sb6 Ca5 Ca2 91.88(6) 4_556 6 ?
Sb6 Ca5 Ca2 51.65(5) 6 6 ?
Sb8 Ca5 Sb4 90.88(6) . . ?
Sb2 Ca5 Sb4 90.04(6) 4_556 . ?
Sb1 Ca5 Sb4 138.95(7) 3 . ?
Sb6 Ca5 Sb4 82.56(5) 4_556 . ?
Sb6 Ca5 Sb4 130.74(7) 6 . ?
Ca2 Ca5 Sb4 150.10(7) 6 . ?
Sb8 Ca5 Ca4 126.00(8) . . ?
Sb2 Ca5 Ca4 56.72(5) 4_556 . ?
Sb1 Ca5 Ca4 93.36(6) 3 . ?
Sb6 Ca5 Ca4 119.51(7) 4_556 . ?
Sb6 Ca5 Ca4 145.94(8) 6 . ?
Ca2 Ca5 Ca4 147.41(8) 6 . ?
Sb4 Ca5 Ca4 52.40(5) . . ?
Sb8 Ca5 Sb9 82.69(6) . 2_656 ?
Sb2 Ca5 Sb9 100.42(6) 4_556 2_656 ?
Sb1 Ca5 Sb9 77.35(5) 3 2_656 ?
Sb6 Ca5 Sb9 143.52(7) 4_556 2_656 ?
Sb6 Ca5 Sb9 163.41(7) 6 2_656 ?
Ca2 Ca5 Sb9 111.77(7) 6 2_656 ?
Sb4 Ca5 Sb9 62.95(4) . 2_656 ?
Ca4 Ca5 Sb9 47.44(4) . 2_656 ?
Sb8 Ca5 Ca10 56.53(5) . . ?
Sb2 Ca5 Ca10 122.28(7) 4_556 . ?
Sb1 Ca5 Ca10 150.61(8) 3 . ?
Sb6 Ca5 Ca10 51.15(4) 4_556 . ?
Sb6 Ca5 Ca10 90.83(6) 6 . ?
Ca2 Ca5 Ca10 104.98(7) 6 . ?
Sb4 Ca5 Ca10 49.56(4) . . ?
Ca4 Ca5 Ca10 101.96(7) . . ?
Sb9 Ca5 Ca10 94.70(6) 2_656 . ?
Sb8 Ca5 Ca1 121.52(7) . 4_556 ?
Sb2 Ca5 Ca1 57.38(5) 4_556 4_556 ?
Sb1 Ca5 Ca1 144.21(7) 3 4_556 ?
Sb6 Ca5 Ca1 54.65(5) 4_556 4_556 ?
Sb6 Ca5 Ca1 93.47(6) 6 4_556 ?
Ca2 Ca5 Ca1 144.62(8) 6 4_556 ?
Sb4 Ca5 Ca1 47.38(4) . 4_556 ?
Ca4 Ca5 Ca1 64.93(6) . 4_556 ?
Sb9 Ca5 Ca1 103.05(6) 2_656 4_556 ?
Ca10 Ca5 Ca1 64.98(6) . 4_556 ?
Sb8 Ca5 Ca3 119.66(7) . 3 ?
Sb2 Ca5 Ca3 59.30(5) 4_556 3 ?
Sb1 Ca5 Ca3 48.55(4) 3 3 ?
Sb6 Ca5 Ca3 95.61(6) 4_556 3 ?
Sb6 Ca5 Ca3 54.71(5) 6 3 ?
Ca2 Ca5 Ca3 60.29(6) 6 3 ?
Sb4 Ca5 Ca3 149.32(7) . 3 ?
Ca4 Ca5 Ca3 104.80(7) . 3 ?
Sb9 Ca5 Ca3 119.97(6) 2_656 3 ?
Ca10 Ca5 Ca3 145.07(8) . 3 ?
Ca1 Ca5 Ca3 107.33(7) 4_556 3 ?
Sb9 Ca6 Sb3 160.58(8) 2_656 . ?
Sb9 Ca6 Sb7 98.42(6) 2_656 . ?
Sb3 Ca6 Sb7 99.55(6) . . ?
Sb9 Ca6 Sb4 76.92(5) 2_656 . ?
Sb3 Ca6 Sb4 85.05(5) . . ?
Sb7 Ca6 Sb4 175.33(7) . . ?
Sb9 Ca6 Sb8 91.94(6) 2_656 . ?
Sb3 Ca6 Sb8 96.40(6) . . ?
Sb7 Ca6 Sb8 86.68(6) . . ?
Sb4 Ca6 Sb8 93.63(6) . . ?
Sb9 Ca6 Sb2 92.58(6) 2_656 . ?
Sb3 Ca6 Sb2 88.83(6) . . ?
Sb7 Ca6 Sb2 63.63(4) . . ?
Sb4 Ca6 Sb2 115.97(7) . . ?
Sb8 Ca6 Sb2 150.31(7) . . ?
Sb9 Ca6 Mn2 120.60(7) 2_656 . ?
Sb3 Ca6 Mn2 50.20(4) . . ?
Sb7 Ca6 Mn2 95.48(7) . . ?
Sb4 Ca6 Mn2 86.84(6) . . ?
Sb8 Ca6 Mn2 146.48(7) . . ?
Sb2 Ca6 Mn2 45.39(5) . . ?
Sb9 Ca6 Ca10 114.33(7) 2_656 . ?
Sb3 Ca6 Ca10 57.86(5) . . ?
Sb7 Ca6 Ca10 129.62(7) . . ?
Sb4 Ca6 Ca10 53.70(5) . . ?
Sb8 Ca6 Ca10 56.53(5) . . ?
Sb2 Ca6 Ca10 144.09(7) . . ?
Mn2 Ca6 Ca10 98.93(7) . . ?
Sb9 Ca6 Ca8 58.91(5) 2_656 . ?
Sb3 Ca6 Ca8 138.39(8) . . ?
Sb7 Ca6 Ca8 59.31(5) . . ?
Sb4 Ca6 Ca8 117.53(7) . . ?
Sb8 Ca6 Ca8 50.85(5) . . ?
Sb2 Ca6 Ca8 108.37(7) . . ?
Mn2 Ca6 Ca8 152.41(8) . . ?
Ca10 Ca6 Ca8 105.91(7) . . ?
Sb9 Ca6 Mn3 113.32(6) 2_656 . ?
Sb3 Ca6 Mn3 47.40(3) . . ?
Sb7 Ca6 Mn3 137.65(7) . . ?
Sb4 Ca6 Mn3 45.84(4) . . ?
Sb8 Ca6 Mn3 118.00(7) . . ?
Sb2 Ca6 Mn3 86.78(6) . . ?
Mn2 Ca6 Mn3 44.63(6) . . ?
Ca10 Ca6 Mn3 61.48(6) . . ?
Ca8 Ca6 Mn3 162.59(8) . . ?
Sb9 Ca6 Ca7 58.19(5) 2_656 6_556 ?
Sb3 Ca6 Ca7 109.13(7) . 6_556 ?
Sb7 Ca6 Ca7 106.56(7) . 6_556 ?
Sb4 Ca6 Ca7 70.93(5) . 6_556 ?
Sb8 Ca6 Ca7 148.32(7) . 6_556 ?
Sb2 Ca6 Ca7 51.61(5) . 6_556 ?
Mn2 Ca6 Ca7 62.46(5) . 6_556 ?
Ca10 Ca6 Ca7 122.93(7) . 6_556 ?
Ca8 Ca6 Ca7 111.19(7) . 6_556 ?
Mn3 Ca6 Ca7 71.13(5) . 6_556 ?
Sb9 Ca6 Ca9 130.55(8) 2_656 . ?
Sb3 Ca6 Ca9 66.95(5) . . ?
Sb7 Ca6 Ca9 55.50(5) . . ?
Sb4 Ca6 Ca9 127.82(7) . . ?
Sb8 Ca6 Ca9 50.33(5) . . ?
Sb2 Ca6 Ca9 106.88(6) . . ?
Mn2 Ca6 Ca9 104.49(6) . . ?
Ca10 Ca6 Ca9 74.15(6) . . ?
Ca8 Ca6 Ca9 71.79(6) . . ?
Mn3 Ca6 Ca9 112.79(6) . . ?
Ca7 Ca6 Ca9 158.47(8) 6_556 . ?
Sb8 Ca7 Sb2 178.53(8) . 6 ?
Sb8 Ca7 Sb3 90.78(6) . 5_556 ?
Sb2 Ca7 Sb3 87.77(5) 6 5_556 ?
Sb8 Ca7 Sb6 88.51(6) . 4_556 ?
Sb2 Ca7 Sb6 91.74(6) 6 4_556 ?
Sb3 Ca7 Sb6 90.50(6) 5_556 4_556 ?
Sb8 Ca7 Sb6 89.63(6) . 6 ?
Sb2 Ca7 Sb6 91.64(6) 6 6 ?
Sb3 Ca7 Sb6 140.71(7) 5_556 6 ?
Sb6 Ca7 Sb6 50.23(4) 4_556 6 ?
Sb8 Ca7 Sb9 90.23(6) . 5_656 ?
Sb2 Ca7 Sb9 90.55(6) 6 5_656 ?
Sb3 Ca7 Sb9 131.14(7) 5_556 5_656 ?
Sb6 Ca7 Sb9 138.36(7) 4_556 5_656 ?
Sb6 Ca7 Sb9 88.14(5) 6 5_656 ?
Sb8 Ca7 Ca10 57.66(5) . . ?
Sb2 Ca7 Ca10 121.46(7) 6 . ?
Sb3 Ca7 Ca10 53.66(5) 5_556 . ?
Sb6 Ca7 Ca10 52.87(5) 4_556 . ?
Sb6 Ca7 Ca10 94.83(6) 6 . ?
Sb9 Ca7 Ca10 147.66(7) 5_656 . ?
Sb8 Ca7 Ca2 57.50(5) . 6 ?
Sb2 Ca7 Ca2 123.94(7) 6 6 ?
Sb3 Ca7 Ca2 148.13(7) 5_556 6 ?
Sb6 Ca7 Ca2 91.52(6) 4_556 6 ?
Sb6 Ca7 Ca2 51.32(4) 6 6 ?
Sb9 Ca7 Ca2 54.00(5) 5_656 6 ?
Ca10 Ca7 Ca2 104.25(7) . 6 ?
Sb8 Ca7 Ca6 121.95(7) . 6 ?
Sb2 Ca7 Ca6 57.87(5) 6 6 ?
Sb3 Ca7 Ca6 90.78(6) 5_556 6 ?
Sb6 Ca7 Ca6 149.50(7) 4_556 6 ?
Sb6 Ca7 Ca6 121.63(7) 6 6 ?
Sb9 Ca7 Ca6 49.11(4) 5_656 6 ?
Ca10 Ca7 Ca6 143.15(8) . 6 ?
Ca2 Ca7 Ca6 103.08(7) 6 6 ?
Sb8 Ca7 Ca1 122.56(7) . 6 ?
Sb2 Ca7 Ca1 58.83(5) 6 6 ?
Sb3 Ca7 Ca1 145.38(7) 5_556 6 ?
Sb6 Ca7 Ca1 98.73(6) 4_556 6 ?
Sb6 Ca7 Ca1 56.80(5) 6 6 ?
Sb9 Ca7 Ca1 48.89(5) 5_656 6 ?
Ca10 Ca7 Ca1 150.71(8) . 6 ?
Ca2 Ca7 Ca1 65.37(6) 6 6 ?
Ca6 Ca7 Ca1 64.86(6) 6 6 ?
Sb8 Ca7 Ca3 119.81(7) . 5_556 ?
Sb2 Ca7 Ca3 59.26(5) 6 5_556 ?
Sb3 Ca7 Ca3 49.36(4) 5_556 5_556 ?
Sb6 Ca7 Ca3 55.80(5) 4_556 5_556 ?
Sb6 Ca7 Ca3 97.73(6) 6 5_556 ?
Sb9 Ca7 Ca3 149.25(7) 5_656 5_556 ?
Ca10 Ca7 Ca3 62.21(5) . 5_556 ?
Ca2 Ca7 Ca3 146.90(8) 6 5_556 ?
Ca6 Ca7 Ca3 104.06(6) 6 5_556 ?
Ca1 Ca7 Ca3 110.59(7) 6 5_556 ?
Sb8 Ca7 Ca4 49.75(4) . 6 ?
Sb2 Ca7 Ca4 130.55(7) 6 6 ?
Sb3 Ca7 Ca4 106.52(6) 5_556 6 ?
Sb6 Ca7 Ca4 133.81(6) 4_556 6 ?
Sb6 Ca7 Ca4 103.49(6) 6 6 ?
Sb9 Ca7 Ca4 44.38(4) 5_656 6 ?
Ca10 Ca7 Ca4 104.07(6) . 6 ?
Ca2 Ca7 Ca4 52.18(5) 6 6 ?
Ca6 Ca7 Ca4 74.48(6) 6 6 ?
Ca1 Ca7 Ca4 90.91(6) 6 6 ?
Ca3 Ca7 Ca4 155.82(7) 5_556 6 ?
Sb8 Ca8 Sb5 175.25(9) . 3_545 ?
Sb8 Ca8 Sb9 90.98(6) . 2_656 ?
Sb5 Ca8 Sb9 93.69(6) 3_545 2_656 ?
Sb8 Ca8 Sb7 87.00(6) . . ?
Sb5 Ca8 Sb7 94.07(6) 3_545 . ?
Sb9 Ca8 Sb7 87.26(6) 2_656 . ?
Sb8 Ca8 Sb7 86.89(5) . 7_546 ?
Sb5 Ca8 Sb7 90.29(6) 3_545 7_546 ?
Sb9 Ca8 Sb7 136.66(7) 2_656 7_546 ?
Sb7 Ca8 Sb7 49.40(4) . 7_546 ?
Sb8 Ca8 Ca6 58.18(5) . . ?
Sb5 Ca8 Ca6 125.90(8) 3_545 . ?
Sb9 Ca8 Ca6 50.25(5) 2_656 . ?
Sb7 Ca8 Ca6 52.63(5) . . ?
Sb7 Ca8 Ca6 93.80(6) 7_546 . ?
Sb8 Ca8 Sb1 85.89(5) . 3 ?
Sb5 Ca8 Sb1 94.27(6) 3_545 3 ?
Sb9 Ca8 Sb1 77.66(5) 2_656 3 ?
Sb7 Ca8 Sb1 163.19(7) . 3 ?
Sb7 Ca8 Sb1 145.04(7) 7_546 3 ?
Ca6 Ca8 Sb1 110.95(6) . 3 ?
Sb8 Ca8 Ca4 56.68(5) . 6 ?
Sb5 Ca8 Ca4 118.65(7) 3_545 6 ?
Sb9 Ca8 Ca4 147.66(7) 2_656 6 ?
Sb7 Ca8 Ca4 90.41(6) . 6 ?
Sb7 Ca8 Ca4 50.20(4) 7_546 6 ?
Ca6 Ca8 Ca4 104.45(7) . 6 ?
Sb1 Ca8 Ca4 98.34(6) 3 6 ?
Sb8 Ca8 Ca11 123.13(8) . . ?
Sb5 Ca8 Ca11 60.00(6) 3_545 . ?
Sb9 Ca8 Ca11 49.10(3) 2_656 . ?
Sb7 Ca8 Ca11 121.96(7) . . ?
Sb7 Ca8 Ca11 149.77(8) 7_546 . ?
Ca6 Ca8 Ca11 99.35(6) . . ?
Sb1 Ca8 Ca11 51.74(5) 3 . ?
Ca4 Ca8 Ca11 147.37(8) 6 . ?
Sb8 Ca8 Ca1 122.95(8) . . ?
Sb5 Ca8 Ca1 61.27(5) 3_545 . ?
Sb9 Ca8 Ca1 48.06(4) 2_656 . ?
Sb7 Ca8 Ca1 58.56(5) . . ?
Sb7 Ca8 Ca1 98.77(6) 7_546 . ?
Ca6 Ca8 Ca1 64.80(6) . . ?
Sb1 Ca8 Ca1 113.77(6) 3 . ?
Ca4 Ca8 Ca1 147.89(8) 6 . ?
Ca11 Ca8 Ca1 63.53(6) . . ?
Sb8 Ca8 Ca3 120.62(7) . 7_546 ?
Sb5 Ca8 Ca3 54.67(5) 3_545 7_546 ?
Sb9 Ca8 Ca3 148.25(7) 2_656 7_546 ?
Sb7 Ca8 Ca3 96.74(6) . 7_546 ?
Sb7 Ca8 Ca3 55.74(5) 7_546 7_546 ?
Ca6 Ca8 Ca3 148.50(8) . 7_546 ?
Sb1 Ca8 Ca3 99.99(6) 3 7_546 ?
Ca4 Ca8 Ca3 64.03(6) 6 7_546 ?
Ca11 Ca8 Ca3 104.48(6) . 7_546 ?
Ca1 Ca8 Ca3 108.34(7) . 7_546 ?
Sb8 Ca8 Ca2 124.44(7) . 2_656 ?
Sb5 Ca8 Ca2 53.53(5) 3_545 2_656 ?
Sb9 Ca8 Ca2 102.93(6) 2_656 2_656 ?
Sb7 Ca8 Ca2 146.09(7) . 2_656 ?
Sb7 Ca8 Ca2 113.76(7) 7_546 2_656 ?
Ca6 Ca8 Ca2 152.11(8) . 2_656 ?
Sb1 Ca8 Ca2 47.18(4) 3 2_656 ?
Ca4 Ca8 Ca2 96.87(7) 6 2_656 ?
Ca11 Ca8 Ca2 54.52(4) . 2_656 ?
Ca1 Ca8 Ca2 104.89(6) . 2_656 ?
Ca3 Ca8 Ca2 58.17(5) 7_546 2_656 ?
Sb8 Ca9 Sb5 175.78(9) . 5_556 ?
Sb8 Ca9 Sb4 93.15(6) . 6 ?
Sb5 Ca9 Sb4 88.60(6) 5_556 6 ?
Sb8 Ca9 Sb7 88.74(6) . . ?
Sb5 Ca9 Sb7 92.12(6) 5_556 . ?
Sb4 Ca9 Sb7 143.67(8) 6 . ?
Sb8 Ca9 Sb7 89.04(6) . 7_546 ?
Sb5 Ca9 Sb7 94.74(6) 5_556 7_546 ?
Sb4 Ca9 Sb7 92.13(6) 6 7_546 ?
Sb7 Ca9 Sb7 51.61(4) . 7_546 ?
Sb8 Ca9 Ca4 58.29(5) . 6 ?
Sb5 Ca9 Ca4 125.70(8) 5_556 6 ?
Sb4 Ca9 Ca4 56.58(5) 6 6 ?
Sb7 Ca9 Ca4 95.06(6) . 6 ?
Sb7 Ca9 Ca4 52.47(5) 7_546 6 ?
Sb8 Ca9 Mn4 135.07(8) . 5_556 ?
Sb5 Ca9 Mn4 45.17(4) 5_556 5_556 ?
Sb4 Ca9 Mn4 46.66(4) 6 5_556 ?
Sb7 Ca9 Mn4 134.72(8) . 5_556 ?
Sb7 Ca9 Mn4 108.37(6) 7_546 5_556 ?
Ca4 Ca9 Mn4 99.78(6) 6 5_556 ?
Sb8 Ca9 Ca10 116.86(7) . 5_556 ?
Sb5 Ca9 Ca10 59.22(5) 5_556 5_556 ?
Sb4 Ca9 Ca10 91.16(6) 6 5_556 ?
Sb7 Ca9 Ca10 120.07(7) . 5_556 ?
Sb7 Ca9 Ca10 153.67(8) 7_546 5_556 ?
Ca4 Ca9 Ca10 144.85(8) 6 5_556 ?
Mn4 Ca9 Ca10 57.31(5) 5_556 5_556 ?
Sb8 Ca9 Ca6 56.51(5) . . ?
Sb5 Ca9 Ca6 121.17(7) 5_556 . ?
Sb4 Ca9 Ca6 148.82(8) 6 . ?
Sb7 Ca9 Ca6 52.28(5) . . ?
Sb7 Ca9 Ca6 94.15(6) 7_546 . ?
Ca4 Ca9 Ca6 105.03(7) 6 . ?
Mn4 Ca9 Ca6 153.54(7) 5_556 . ?
Ca10 Ca9 Ca6 96.46(7) 5_556 . ?
Sb8 Ca9 Sb3 86.71(5) . . ?
Sb5 Ca9 Sb3 89.28(5) 5_556 . ?
Sb4 Ca9 Sb3 132.85(7) 6 . ?
Sb7 Ca9 Sb3 83.48(5) . . ?
Sb7 Ca9 Sb3 134.97(7) 7_546 . ?
Ca4 Ca9 Sb3 145.00(7) 6 . ?
Mn4 Ca9 Sb3 105.95(5) 5_556 . ?
Ca10 Ca9 Sb3 48.88(4) 5_556 . ?
Ca6 Ca9 Sb3 47.64(4) . . ?
Sb8 Ca9 Ca3 122.22(7) . . ?
Sb5 Ca9 Ca3 55.26(5) 5_556 . ?
Sb4 Ca9 Ca3 142.42(7) 6 . ?
Sb7 Ca9 Ca3 57.64(5) . . ?
Sb7 Ca9 Ca3 100.08(7) 7_546 . ?
Ca4 Ca9 Ca3 151.64(8) 6 . ?
Mn4 Ca9 Ca3 95.81(6) 5_556 . ?
Ca10 Ca9 Ca3 63.08(6) 5_556 . ?
Ca6 Ca9 Ca3 65.93(6) . . ?
Sb3 Ca9 Ca3 47.85(4) . . ?
Sb8 Ca9 Ca1 123.77(7) . 7_546 ?
Sb5 Ca9 Ca1 60.10(5) 5_556 7_546 ?
Sb4 Ca9 Ca1 49.38(5) 6 7_546 ?
Sb7 Ca9 Ca1 100.71(7) . 7_546 ?
Sb7 Ca9 Ca1 58.68(5) 7_546 7_546 ?
Ca4 Ca9 Ca1 65.67(6) 6 7_546 ?
Mn4 Ca9 Ca1 50.08(5) 5_556 7_546 ?
Ca10 Ca9 Ca1 105.59(7) 5_556 7_546 ?
Ca6 Ca9 Ca1 151.87(8) . 7_546 ?
Sb3 Ca9 Ca1 149.07(7) . 7_546 ?
Ca3 Ca9 Ca1 108.86(7) . 7_546 ?
Sb4 Ca10 Sb6 97.19(6) . 4_556 ?
Sb4 Ca10 Sb3 166.97(8) . 5_556 ?
Sb6 Ca10 Sb3 95.44(6) 4_556 5_556 ?
Sb4 Ca10 Sb3 83.94(5) . . ?
Sb6 Ca10 Sb3 178.88(8) 4_556 . ?
Sb3 Ca10 Sb3 83.44(5) 5_556 . ?
Sb4 Ca10 Sb8 96.27(6) . . ?
Sb6 Ca10 Sb8 87.25(5) 4_556 . ?
Sb3 Ca10 Sb8 87.51(6) 5_556 . ?
Sb3 Ca10 Sb8 92.65(5) . . ?
Sb4 Ca10 Sb5 86.67(5) . . ?
Sb6 Ca10 Sb5 64.24(4) 4_556 . ?
Sb3 Ca10 Sb5 95.97(5) 5_556 . ?
Sb3 Ca10 Sb5 115.88(6) . . ?
Sb8 Ca10 Sb5 151.47(7) . . ?
Sb4 Ca10 Mn4 48.57(4) . . ?
Sb6 Ca10 Mn4 94.83(6) 4_556 . ?
Sb3 Ca10 Mn4 127.05(6) 5_556 . ?
Sb3 Ca10 Mn4 85.90(6) . . ?
Sb8 Ca10 Mn4 144.80(7) . . ?
Sb5 Ca10 Mn4 44.95(4) . . ?
Sb4 Ca10 Ca6 57.19(5) . . ?
Sb6 Ca10 Ca6 128.11(7) 4_556 . ?
Sb3 Ca10 Ca6 116.25(7) 5_556 . ?
Sb3 Ca10 Ca6 52.58(5) . . ?
Sb8 Ca10 Ca6 56.65(5) . . ?
Sb5 Ca10 Ca6 141.26(7) . . ?
Mn4 Ca10 Ca6 96.58(7) . . ?
Sb4 Ca10 Ca7 135.36(7) . . ?
Sb6 Ca10 Ca7 57.58(5) 4_556 . ?
Sb3 Ca10 Ca7 55.61(5) 5_556 . ?
Sb3 Ca10 Ca7 121.56(7) . . ?
Sb8 Ca10 Ca7 51.04(5) . . ?
Sb5 Ca10 Ca7 108.80(6) . . ?
Mn4 Ca10 Ca7 151.13(8) . . ?
Ca6 Ca10 Ca7 107.12(7) . . ?
Sb4 Ca10 Mn3 45.81(3) . . ?
Sb6 Ca10 Mn3 135.03(7) 4_556 . ?
Sb3 Ca10 Mn3 121.53(6) 5_556 . ?
Sb3 Ca10 Mn3 45.94(4) . . ?
Sb8 Ca10 Mn3 116.52(6) . . ?
Sb5 Ca10 Mn3 85.66(6) . . ?
Mn4 Ca10 Mn3 43.50(6) . . ?
Ca6 Ca10 Mn3 59.87(5) . . ?
Ca7 Ca10 Mn3 165.23(8) . . ?
Sb4 Ca10 Ca9 106.45(7) . 5_556 ?
Sb6 Ca10 Ca9 107.91(7) 4_556 5_556 ?
Sb3 Ca10 Ca9 66.34(5) 5_556 5_556 ?
Sb3 Ca10 Ca9 71.69(5) . 5_556 ?
Sb8 Ca10 Ca9 150.43(7) . 5_556 ?
Sb5 Ca10 Ca9 51.03(5) . 5_556 ?
Mn4 Ca10 Ca9 61.07(5) . 5_556 ?
Ca6 Ca10 Ca9 121.85(7) . 5_556 ?
Ca7 Ca10 Ca9 115.88(7) . 5_556 ?
Mn3 Ca10 Ca9 70.56(5) . 5_556 ?
Sb4 Ca10 Ca5 63.29(5) . . ?
Sb6 Ca10 Ca5 58.83(5) 4_556 . ?
Sb3 Ca10 Ca5 127.03(7) 5_556 . ?
Sb3 Ca10 Ca5 121.86(7) . . ?
Sb8 Ca10 Ca5 49.67(5) . . ?
Sb5 Ca10 Ca5 108.94(6) . . ?
Mn4 Ca10 Ca5 102.34(6) . . ?
Ca6 Ca10 Ca5 69.28(6) . . ?
Ca7 Ca10 Ca5 72.08(6) . . ?
Mn3 Ca10 Ca5 106.69(6) . . ?
Ca9 Ca10 Ca5 159.43(8) 5_556 . ?
Sb9 Ca11 Sb9 175.66(13) 2_656 . ?
Sb9 Ca11 Sb1 90.03(5) 2_656 3 ?
Sb9 Ca11 Sb1 87.02(5) . 3 ?
Sb9 Ca11 Sb1 87.02(5) 2_656 4_556 ?
Sb9 Ca11 Sb1 90.03(5) . 4_556 ?
Sb1 Ca11 Sb1 94.36(9) 3 4_556 ?
Sb9 Ca11 Sb5 91.72(5) 2_656 3_545 ?
Sb9 Ca11 Sb5 91.72(5) . 3_545 ?
Sb1 Ca11 Sb5 95.32(2) 3 3_545 ?
Sb1 Ca11 Sb5 170.24(8) 4_556 3_545 ?
Sb9 Ca11 Sb5 91.72(5) 2_656 4_546 ?
Sb9 Ca11 Sb5 91.73(5) . 4_546 ?
Sb1 Ca11 Sb5 170.24(8) 3 4_546 ?
Sb1 Ca11 Sb5 95.32(2) 4_556 4_546 ?
Sb5 Ca11 Sb5 75.03(7) 3_545 4_546 ?
Sb9 Ca11 Ca2 58.30(3) 2_656 . ?
Sb9 Ca11 Ca2 122.02(3) . . ?
Sb1 Ca11 Ca2 132.62(8) 3 . ?
Sb1 Ca11 Ca2 53.70(4) 4_556 . ?
Sb5 Ca11 Ca2 117.77(8) 3_545 . ?
Sb5 Ca11 Ca2 55.57(4) 4_546 . ?
Sb9 Ca11 Ca2 122.02(3) 2_656 2_656 ?
Sb9 Ca11 Ca2 58.30(3) . 2_656 ?
Sb1 Ca11 Ca2 53.71(4) 3 2_656 ?
Sb1 Ca11 Ca2 132.63(9) 4_556 2_656 ?
Sb5 Ca11 Ca2 55.57(4) 3_545 2_656 ?
Sb5 Ca11 Ca2 117.77(8) 4_546 2_656 ?
Ca2 Ca11 Ca2 172.81(12) . 2_656 ?
Sb9 Ca11 Mn1 87.83(7) 2_656 3 ?
Sb9 Ca11 Mn1 87.83(7) . 3 ?
Sb1 Ca11 Mn1 47.18(4) 3 3 ?
Sb1 Ca11 Mn1 47.18(4) 4_556 3 ?
Sb5 Ca11 Mn1 142.49(4) 3_545 3 ?
Sb5 Ca11 Mn1 142.48(4) 4_546 3 ?
Ca2 Ca11 Mn1 93.59(6) . 3 ?
Ca2 Ca11 Mn1 93.60(6) 2_656 3 ?
Sb9 Ca11 Ca8 123.81(4) 2_656 2_656 ?
Sb9 Ca11 Ca8 57.21(4) . 2_656 ?
Sb1 Ca11 Ca8 135.60(7) 3 2_656 ?
Sb1 Ca11 Ca8 63.42(4) 4_556 2_656 ?
Sb5 Ca11 Ca8 109.81(8) 3_545 2_656 ?
Sb5 Ca11 Ca8 49.43(4) 4_546 2_656 ?
Ca2 Ca11 Ca8 65.80(5) . 2_656 ?
Ca2 Ca11 Ca8 112.66(5) 2_656 2_656 ?
Mn1 Ca11 Ca8 101.32(6) 3 2_656 ?
Sb9 Ca11 Ca8 57.21(4) 2_656 . ?
Sb9 Ca11 Ca8 123.81(4) . . ?
Sb1 Ca11 Ca8 63.42(4) 3 . ?
Sb1 Ca11 Ca8 135.59(7) 4_556 . ?
Sb5 Ca11 Ca8 49.43(4) 3_545 . ?
Sb5 Ca11 Ca8 109.81(8) 4_546 . ?
Ca2 Ca11 Ca8 112.66(5) . . ?
Ca2 Ca11 Ca8 65.81(5) 2_656 . ?
Mn1 Ca11 Ca8 101.32(6) 3 . ?
Ca8 Ca11 Ca8 157.35(12) 2_656 . ?
Sb9 Ca11 Ca1 47.30(5) 2_656 . ?
Sb9 Ca11 Ca1 137.04(10) . . ?
Sb1 Ca11 Ca1 121.09(3) 3 . ?
Sb1 Ca11 Ca1 116.52(3) 4_556 . ?
Sb5 Ca11 Ca1 56.76(5) 3_545 . ?
Sb5 Ca11 Ca1 54.86(5) 4_546 . ?
Ca2 Ca11 Ca1 64.15(5) . . ?
Ca2 Ca11 Ca1 110.32(7) 2_656 . ?
Mn1 Ca11 Ca1 135.10(5) 3 . ?
Ca8 Ca11 Ca1 103.31(7) 2_656 . ?
Ca8 Ca11 Ca1 59.44(5) . . ?

loop_
_geom_bond_atom_site_label_1
_geom_bond_atom_site_label_2
_geom_bond_distance
_geom_bond_site_symmetry_2
_geom_bond_publ_flag
Sb1 Mn1 2.8038(14) . ?
Sb1 Ca3 3.148(2) . ?
Sb1 Ca2 3.155(2) 4_546 ?
Sb1 Ca2 3.224(2) 8_445 ?
Sb1 Ca4 3.320(2) 4_546 ?
Sb1 Ca11 3.335(2) 3_445 ?
Sb1 Ca5 3.357(2) 3_445 ?
Sb1 Ca8 3.798(2) 3_445 ?
Sb2 Mn2 2.7170(17) . ?
Sb2 Mn1 2.8012(17) . ?
Sb2 Ca5 3.119(2) 4_546 ?
Sb2 Ca7 3.174(2) 6_556 ?
Sb2 Ca4 3.326(2) 4_546 ?
Sb2 Ca6 3.429(2) . ?
Sb2 Ca1 3.495(2) . ?
Sb2 Ca3 3.619(2) . ?
Sb2 Ca3 3.682(2) 2_556 ?
Sb3 Mn3 2.8022(14) . ?
Sb3 Mn2 2.8823(15) . ?
Sb3 Ca6 3.114(2) . ?
Sb3 Ca3 3.164(2) . ?
Sb3 Ca10 3.189(2) 5_556 ?
Sb3 Ca7 3.267(2) 5_556 ?
Sb3 Ca10 3.320(2) . ?
Sb3 Ca9 3.877(2) . ?
Sb4 Mn3 2.7621(14) . ?
Sb4 Mn4 2.8454(15) . ?
Sb4 Ca1 3.106(2) 4_556 ?
Sb4 Ca10 3.169(2) . ?
Sb4 Ca9 3.263(2) 6_556 ?
Sb4 Ca6 3.305(2) . ?
Sb4 Ca4 3.310(2) . ?
Sb4 Ca5 3.719(2) . ?
Sb5 Mn4 2.7450(17) . ?
Sb5 Ca8 3.096(2) 3_455 ?
Sb5 Ca9 3.174(2) 5_556 ?
Sb5 Ca2 3.337(2) 4_556 ?
Sb5 Ca3 3.359(2) 5_556 ?
Sb5 Ca10 3.507(2) . ?
Sb5 Ca11 3.530(3) 3_455 ?
Sb5 Ca1 3.552(2) 4_556 ?
Sb5 Ca1 3.661(2) 3_455 ?
Mn1 Sb1 2.8038(14) 2_556 ?
Mn1 Sb2 2.8012(17) 2_556 ?
Mn1 Ca3 3.405(3) . ?
Mn1 Ca3 3.405(3) 2_556 ?
Mn1 Ca11 3.637(4) 3_445 ?
Mn1 Ca4 3.682(2) 3_445 ?
Mn1 Ca4 3.682(2) 4_546 ?
Mn2 Sb2 2.7170(17) 2_556 ?
Mn2 Mn3 2.782(4) . ?
Mn2 Sb3 2.8823(15) 2_556 ?
Mn2 Ca3 3.364(3) . ?
Mn2 Ca3 3.364(3) 2_556 ?
Mn2 Ca6 3.601(2) 2_556 ?
Mn2 Ca6 3.601(2) . ?
Mn3 Mn4 2.760(4) . ?
Mn3 Sb4 2.7621(14) 2_556 ?
Mn3 Sb3 2.8022(14) 2_556 ?
Mn3 Ca6 3.720(2) 2_556 ?
Mn3 Ca6 3.720(2) . ?
Mn3 Ca10 3.779(2) . ?
Mn3 Ca10 3.779(2) 2_556 ?
Mn4 Sb5 2.7450(17) 2_556 ?
Mn4 Sb4 2.8455(15) 2_556 ?
Mn4 Ca1 3.308(3) 3_455 ?
Mn4 Ca1 3.308(3) 4_556 ?
Mn4 Ca10 3.663(2) . ?
Mn4 Ca10 3.663(2) 2_556 ?
Mn4 Ca9 3.809(2) 5_556 ?
Mn4 Ca9 3.809(2) 6_556 ?
Sb6 Sb6 2.8660(14) 7_547 ?
Sb6 Ca2 3.129(2) . ?
Sb6 Ca10 3.180(2) 4_546 ?
Sb6 Ca7 3.367(2) 4_546 ?
Sb6 Ca7 3.385(2) 6_556 ?
Sb6 Ca1 3.462(2) . ?
Sb6 Ca5 3.494(2) 4_546 ?
Sb6 Ca5 3.527(3) 6_556 ?
Sb6 Ca3 3.550(2) 8_546 ?
Sb7 Sb7 2.8957(14) 7_546 ?
Sb7 Ca4 3.116(2) 4_546 ?
Sb7 Ca6 3.182(2) . ?
Sb7 Ca9 3.316(2) . ?
Sb7 Ca9 3.337(2) 7_546 ?
Sb7 Ca8 3.443(2) . ?
Sb7 Ca8 3.486(2) 7_546 ?
Sb7 Ca3 3.531(2) . ?
Sb7 Ca1 3.640(2) . ?
Sb8 Ca8 3.046(2) . ?
Sb8 Ca5 3.046(2) . ?
Sb8 Ca7 3.068(2) . ?
Sb8 Ca9 3.081(2) . ?
Sb8 Ca4 3.333(2) 6 ?
Sb8 Ca10 3.333(2) . ?
Sb8 Ca6 3.338(2) . ?
Sb8 Ca2 3.359(2) 6 ?
Sb9 Ca6 3.023(2) 2_656 ?
Sb9 Ca1 3.024(2) 2_656 ?
Sb9 Ca11 3.0270(8) . ?
Sb9 Ca4 3.059(2) 2_656 ?
Sb9 Ca2 3.282(2) 2_656 ?
Sb9 Ca8 3.367(2) 2_656 ?
Sb9 Ca7 3.398(2) 5_656 ?
Sb9 Ca5 3.828(3) 2_656 ?
Ca1 Sb9 3.024(2) 2_656 ?
Ca1 Sb4 3.106(2) 4_546 ?
Ca1 Mn4 3.308(3) 3_545 ?
Ca1 Sb5 3.552(2) 4_546 ?
Ca1 Sb5 3.661(2) 3_545 ?
Ca1 Ca7 3.843(3) 6_556 ?
Ca1 Ca8 3.945(3) . ?
Ca1 Ca5 3.987(3) 4_546 ?
Ca1 Ca9 3.998(3) 7_546 ?
Ca2 Sb1 3.155(2) 4_556 ?
Ca2 Sb1 3.224(2) 8_546 ?
Ca2 Sb9 3.282(2) 2_656 ?
Ca2 Sb5 3.336(2) 4_546 ?
Ca2 Sb8 3.359(2) 6_556 ?
Ca2 Ca4 3.617(3) . ?
Ca2 Ca11 3.626(2) . ?
Ca2 Ca5 3.653(3) 6_556 ?
Ca2 Ca7 3.791(3) 6_556 ?
Ca2 Ca3 3.921(3) 8_546 ?
Ca2 Ca8 4.062(3) 2_656 ?
Ca3 Sb5 3.359(2) 5_556 ?
Ca3 Sb6 3.550(2) 8_445 ?
Ca3 Sb2 3.682(2) 2_556 ?
Ca3 Ca2 3.921(3) 8_445 ?
Ca3 Ca9 3.925(3) . ?
Ca3 Ca8 4.004(3) 7_546 ?
Ca4 Sb9 3.059(2) 2_656 ?
Ca4 Sb7 3.116(2) 4_556 ?
Ca4 Sb1 3.320(2) 4_556 ?
Ca4 Sb2 3.326(2) 4_556 ?
Ca4 Sb8 3.333(2) 6_556 ?
Ca4 Ca9 3.678(3) 6_556 ?
Ca4 Mn1 3.682(2) 3 ?
Ca4 Ca5 3.776(3) . ?
Ca4 Ca8 3.825(3) 6_556 ?
Ca4 Ca3 4.153(3) 4_556 ?
Ca5 Sb2 3.119(2) 4_556 ?
Ca5 Sb1 3.357(2) 3 ?
Ca5 Sb6 3.494(2) 4_556 ?
Ca5 Sb6 3.527(3) 6 ?
Ca5 Ca2 3.653(3) 6 ?
Ca5 Sb9 3.828(3) 2_656 ?
Ca5 Ca10 3.837(3) . ?
Ca5 Ca1 3.987(3) 4_556 ?
Ca5 Ca3 4.115(3) 3 ?
Ca6 Sb9 3.023(2) 2_656 ?
Ca6 Ca10 3.674(3) . ?
Ca6 Ca8 3.714(3) . ?
Ca6 Ca7 3.818(3) 6_556 ?
Ca6 Ca9 3.831(3) . ?
Ca7 Sb2 3.174(2) 6 ?
Ca7 Sb3 3.267(2) 5_556 ?
Ca7 Sb6 3.367(2) 4_556 ?
Ca7 Sb6 3.385(2) 6 ?
Ca7 Sb9 3.398(2) 5_656 ?
Ca7 Ca10 3.737(3) . ?
Ca7 Ca2 3.791(3) 6 ?
Ca7 Ca6 3.817(3) 6 ?
Ca7 Ca1 3.843(3) 6 ?
Ca7 Ca3 4.094(3) 5_556 ?
Ca7 Ca4 4.354(3) 6 ?
Ca8 Sb5 3.096(2) 3_545 ?
Ca8 Sb9 3.367(2) 2_656 ?
Ca8 Sb7 3.486(2) 7_546 ?
Ca8 Sb1 3.798(2) 3 ?
Ca8 Ca4 3.825(3) 6 ?
Ca8 Ca11 3.844(2) . ?
Ca8 Ca3 4.004(3) 7_546 ?
Ca8 Ca2 4.062(3) 2_656 ?
Ca9 Sb5 3.174(2) 5_556 ?
Ca9 Sb4 3.263(2) 6 ?
Ca9 Sb7 3.337(2) 7_546 ?
Ca9 Ca4 3.678(3) 6 ?
Ca9 Mn4 3.809(2) 5_556 ?
Ca9 Ca10 3.830(3) 5_556 ?
Ca9 Ca1 3.998(3) 7_546 ?
Ca10 Sb6 3.180(2) 4_556 ?
Ca10 Sb3 3.189(2) 5_556 ?
Ca10 Ca9 3.829(3) 5_556 ?
Ca11 Sb9 3.0270(8) 2_656 ?
Ca11 Sb1 3.335(2) 3 ?
Ca11 Sb1 3.335(2) 4_556 ?
Ca11 Sb5 3.530(3) 3_545 ?
Ca11 Sb5 3.530(3) 4_546 ?
Ca11 Ca2 3.626(2) 2_656 ?
Ca11 Mn1 3.637(4) 3 ?
Ca11 Ca8 3.844(2) 2_656 ?
